data_7114864
loop_
_publ_author_name
'Caira, Mino R.'
'Roex, Tanya le'
'Nassimbeni, Luigi R.'

_publ_section_title
;
 Tunable clathrates
;
_journal_issue 20
_journal_name_full 'Chemical Communications'
_journal_page_first 2128
_journal_paper_doi 10.1039/b106080p
_journal_year 2001
_chemical_formula_moiety 'C34 H36 O2. 1(C3 H7 N O). 3(C2 H6 O S)'
_chemical_formula_sum 'C43 H61 N O6 S3'
_chemical_formula_weight 784.11
_chemical_melting_point 280.5
_chemical_name_common none
_chemical_name_systematic
; 
trans-9,10-dihydroxy-9,10-di-p-tert-butylphenyl-9,10-dihydroanthracene.
1(N,N-dimethylformamide). 3(dimethyl sulfoxide) clathrate
;
_space_group_IT_number 2
_symmetry_cell_setting triclinic
_symmetry_space_group_name_Hall '-P 1'
_symmetry_space_group_name_H-M 'P -1'
_atom_sites_solution_hydrogens geom
_atom_sites_solution_primary direct
_atom_sites_solution_secondary difmap
_audit_creation_method SHELXL-97
_cell_angle_alpha 72.5590(10)
_cell_angle_beta 80.1320(10)
_cell_angle_gamma 71.486(2)
_cell_formula_units_Z 1
_cell_length_a 9.0460(2)
_cell_length_b 9.1291(2)
_cell_length_c 14.4090(10)
_cell_measurement_reflns_used 3710
_cell_measurement_temperature 173(2)
_cell_measurement_theta_max 25.02
_cell_measurement_theta_min 2.38
_cell_volume 1072.64(8)
_computing_cell_refinement 'Collect (Nonius, 2000)'
_computing_data_collection 'Collect (Nonius, 2000)'
_computing_data_reduction 'Collect (Nonius, 2000)'
_computing_molecular_graphics 'WebLab ViewerPro (1997)'
_computing_publication_material 'SHELXL-97 (Sheldrick, 1997)'
_computing_structure_refinement 'SHELXL-97 (Sheldrick, 1997)'
_computing_structure_solution 'SHELXS-86 (Sheldrick, 1990)'
_diffrn_ambient_temperature 173(2)
_diffrn_measured_fraction_theta_full 0.982
_diffrn_measured_fraction_theta_max 0.982
_diffrn_measurement_device_type 'Nonius Kappa CCD '
_diffrn_measurement_method 'Combination of phi and omega'
_diffrn_radiation_monochromator graphite
_diffrn_radiation_source 'fine-focus sealed tube'
_diffrn_radiation_type MoK\a
_diffrn_radiation_wavelength 0.71073
_diffrn_reflns_av_R_equivalents 0.0163
_diffrn_reflns_av_sigmaI/netI 0.0328
_diffrn_reflns_limit_h_max 10
_diffrn_reflns_limit_h_min -10
_diffrn_reflns_limit_k_max 10
_diffrn_reflns_limit_k_min -10
_diffrn_reflns_limit_l_max 14
_diffrn_reflns_limit_l_min -17
_diffrn_reflns_number 5828
_diffrn_reflns_theta_full 25.02
_diffrn_reflns_theta_max 25.02
_diffrn_reflns_theta_min 2.38
_exptl_absorpt_coefficient_mu 0.218
_exptl_absorpt_correction_T_max 0.9474
_exptl_absorpt_correction_T_min 0.9005
_exptl_absorpt_correction_type none
_exptl_crystal_colour colourless
_exptl_crystal_density_diffrn 1.214
_exptl_crystal_density_meas ?
_exptl_crystal_density_method 'not measured'
_exptl_crystal_description 'clear elongated plates'
_exptl_crystal_F_000 422
_exptl_crystal_size_max 0.49
_exptl_crystal_size_mid 0.45
_exptl_crystal_size_min 0.25
_refine_diff_density_max 1.722
_refine_diff_density_min -0.933
_refine_diff_density_rms 0.095
_refine_ls_extinction_method none
_refine_ls_goodness_of_fit_ref 2.500
_refine_ls_hydrogen_treatment mixed
_refine_ls_matrix_type full
_refine_ls_number_parameters 251
_refine_ls_number_reflns 3710
_refine_ls_number_restraints 20
_refine_ls_restrained_S_all 2.538
_refine_ls_R_factor_all 0.1082
_refine_ls_R_factor_gt 0.0931
_refine_ls_shift/su_max 1.011
_refine_ls_shift/su_mean 0.084
_refine_ls_structure_factor_coef Fsqd
_refine_ls_weighting_details 'calc w=1/[\s^2^(Fo^2^)+(0.1000P)^2^+0.0000P] where P=(Fo^2^+2Fc^2^)/3'
_refine_ls_weighting_scheme calc
_refine_ls_wR_factor_gt 0.2981
_refine_ls_wR_factor_ref 0.3120
_reflns_number_gt 3076
_reflns_number_total 3710
_reflns_threshold_expression >2sigma(I)
_cod_data_source_file b106080p.txt
_cod_data_source_block c:\struct~1\tbds3f1\tbds3f1
_cod_depositor_comments
;
The following automatic conversions were performed:

'_exptl_crystal_density_meas' value 'not measured' was changed to '?'
- the value is perceived as not measured.

Automatic conversion script
Id: cif_fix_values 3008 2015-01-20 13:52:24Z robertas 
;
_cod_original_sg_symbol_H-M P-1
_cod_database_code 7114864

loop_
_symmetry_equiv_pos_as_xyz
'x, y, z'
'-x, -y, -z'

loop_
_atom_site_label
_atom_site_type_symbol
_atom_site_fract_x
_atom_site_fract_y
_atom_site_fract_z
_atom_site_U_iso_or_equiv
_atom_site_adp_type
_atom_site_occupancy
_atom_site_symmetry_multiplicity
_atom_site_calc_flag
_atom_site_refinement_flags
S1 S -0.32501(11) -0.04826(14) -0.19400(7) 0.0410(5) Uani 1 1 d .
O1 O -0.2507(3) 0.2214(3) -0.08224(16) 0.0252(6) Uani 1 1 d .
H1 H -0.2284 0.1694 -0.1244 0.030 Uiso 1 1 calc R
C1 C -0.1547(3) 0.1359(4) -0.0031(2) 0.0199(8) Uani 1 1 d .
O2 O -0.2189(3) 0.0585(3) -0.2211(2) 0.0409(8) Uani 1 1 d .
C2 C 0.0078(4) 0.1640(4) -0.0319(2) 0.0208(8) Uani 1 1 d .
C3 C 0.0131(4) 0.3238(4) -0.0614(3) 0.0279(9) Uani 1 1 d .
H3 H -0.0815 0.4083 -0.0655 0.034 Uiso 1 1 calc R
C4 C 0.1553(4) 0.3589(5) -0.0843(3) 0.0331(9) Uani 1 1 d .
H4 H 0.1580 0.4671 -0.1046 0.040 Uiso 1 1 calc R
C5 C 0.2925(4) 0.2367(5) -0.0778(3) 0.0298(9) Uani 1 1 d .
H5 H 0.3899 0.2609 -0.0931 0.036 Uiso 1 1 calc R
C6 C 0.2897(4) 0.0796(5) -0.0494(3) 0.0268(8) Uani 1 1 d .
H6 H 0.3853 -0.0037 -0.0453 0.032 Uiso 1 1 calc R
C7 C 0.1467(4) 0.0409(4) -0.0262(2) 0.0191(8) Uani 1 1 d .
C11 C -0.2301(3) 0.2060(4) 0.0830(2) 0.0193(8) Uani 1 1 d .
C12 C -0.1553(4) 0.1554(4) 0.1678(3) 0.0267(8) Uani 1 1 d .
H12 H -0.0568 0.0764 0.1718 0.032 Uiso 1 1 calc R
C13 C -0.2209(4) 0.2172(4) 0.2474(3) 0.0278(9) Uani 1 1 d .
H13 H -0.1667 0.1792 0.3047 0.033 Uiso 1 1 calc R
C14 C -0.3657(4) 0.3347(4) 0.2447(2) 0.0265(8) Uani 1 1 d .
C15 C -0.4399(4) 0.3862(4) 0.1591(3) 0.0255(8) Uani 1 1 d .
H15 H -0.5376 0.4664 0.1546 0.031 Uiso 1 1 calc R
C16 C -0.3743(4) 0.3229(4) 0.0798(3) 0.0232(8) Uani 1 1 d .
H16 H -0.4286 0.3599 0.0225 0.028 Uiso 1 1 calc R
C17 C -0.4299(5) 0.4019(5) 0.3341(3) 0.0364(10) Uani 1 1 d .
C18 C -0.4396(6) 0.2653(6) 0.4254(3) 0.0566(14) Uani 1 1 d .
H18A H -0.3368 0.1859 0.4330 0.085 Uiso 1 1 calc R
H18B H -0.5164 0.2145 0.4189 0.085 Uiso 1 1 calc R
H18C H -0.4717 0.3080 0.4829 0.085 Uiso 1 1 calc R
C19 C -0.5932(6) 0.5186(7) 0.3219(4) 0.0666(16) Uani 1 1 d .
H19A H -0.6307 0.5579 0.3804 0.100 Uiso 1 1 calc R
H19B H -0.6647 0.4639 0.3126 0.100 Uiso 1 1 calc R
H19C H -0.5894 0.6091 0.2648 0.100 Uiso 1 1 calc R
C20 C -0.3204(6) 0.4909(6) 0.3468(4) 0.0540(13) Uani 1 1 d .
H20A H -0.2139 0.4187 0.3521 0.081 Uiso 1 1 calc R
H20B H -0.3558 0.5278 0.4063 0.081 Uiso 1 1 calc R
H20C H -0.3213 0.5832 0.2903 0.081 Uiso 1 1 calc R
C21 C -0.4375(7) 0.0017(7) -0.2938(4) 0.0675(16) Uani 1 1 d .
H21A H -0.5026 0.1130 -0.3042 0.101 Uiso 1 1 calc R
H21B H -0.5047 -0.0693 -0.2799 0.101 Uiso 1 1 calc R
H21C H -0.3676 -0.0109 -0.3527 0.101 Uiso 1 1 calc R
C22 C -0.2045(6) -0.2401(6) -0.1994(6) 0.0716(17) Uani 1 1 d .
H22A H -0.1510 -0.2347 -0.2650 0.107 Uiso 1 1 calc R
H22B H -0.2687 -0.3141 -0.1848 0.107 Uiso 1 1 calc R
H22C H -0.1267 -0.2781 -0.1515 0.107 Uiso 1 1 calc R
O25 O 0.0505(14) 0.2738(16) 0.6757(8) 0.1166(18) Uiso 0.50 1 d PD
C26 C 0.1323(18) 0.214(2) 0.6106(10) 0.1166(18) Uiso 0.50 1 d PD
N27 N 0.0906(17) 0.204(2) 0.5258(9) 0.1166(18) Uiso 0.50 1 d PD
C28 C -0.0593(17) 0.196(3) 0.5543(13) 0.1166(18) Uiso 0.50 1 d PD
C29 C 0.118(2) 0.209(3) 0.4226(9) 0.1166(18) Uiso 0.50 1 d PD
O30 O 0.135(2) 0.258(2) 0.5793(12) 0.1166(18) Uiso 0.33 1 d PD
S31 S 0.1013(7) 0.1423(7) 0.5435(5) 0.117(3) Uani 0.33 1 d PD
C32 C 0.139(3) 0.263(3) 0.4412(9) 0.1166(18) Uiso 0.33 1 d PD
C33 C -0.0695(14) 0.274(3) 0.5559(18) 0.1166(18) Uiso 0.33 1 d PD
O34 O 0.143(2) 0.307(4) 0.504(2) 0.1166(18) Uiso 0.17 1 d PD
S35 S -0.0190(17) 0.3369(18) 0.5431(11) 0.1166(18) Uiso 0.17 1 d PD
C36 C -0.061(5) 0.142(4) 0.571(3) 0.1166(18) Uiso 0.17 1 d PD
C37 C -0.031(5) 0.357(6) 0.6605(19) 0.1166(18) Uiso 0.17 1 d PD

loop_
_atom_site_aniso_label
_atom_site_aniso_U_11
_atom_site_aniso_U_22
_atom_site_aniso_U_33
_atom_site_aniso_U_23
_atom_site_aniso_U_13
_atom_site_aniso_U_12
S1 0.0349(7) 0.0486(8) 0.0390(7) -0.0146(5) -0.0015(4) -0.0092(5)
O1 0.0302(13) 0.0204(13) 0.0208(13) -0.0062(10) -0.0059(10) 0.0013(10)
C1 0.0195(16) 0.0171(18) 0.0189(17) -0.0043(14) -0.0008(12) -0.0003(13)
O2 0.0434(16) 0.0371(17) 0.0470(18) -0.0197(14) -0.0115(13) -0.0058(13)
C2 0.0284(18) 0.0168(17) 0.0169(17) -0.0070(13) 0.0023(13) -0.0057(14)
C3 0.0324(19) 0.0200(19) 0.027(2) -0.0054(15) 0.0047(14) -0.0063(15)
C4 0.042(2) 0.023(2) 0.035(2) -0.0102(17) 0.0078(16) -0.0145(17)
C5 0.0303(19) 0.031(2) 0.032(2) -0.0096(17) 0.0054(15) -0.0169(16)
C6 0.0237(17) 0.030(2) 0.0280(19) -0.0122(16) 0.0032(13) -0.0083(15)
C7 0.0228(16) 0.0174(18) 0.0179(17) -0.0080(14) 0.0001(12) -0.0045(13)
C11 0.0193(16) 0.0160(17) 0.0223(18) -0.0073(14) 0.0021(12) -0.0044(13)
C12 0.0230(17) 0.027(2) 0.0261(19) -0.0087(16) 0.0000(14) -0.0009(14)
C13 0.0318(19) 0.030(2) 0.0215(19) -0.0091(16) -0.0018(14) -0.0072(16)
C14 0.038(2) 0.0210(19) 0.0224(19) -0.0101(15) 0.0072(14) -0.0110(15)
C15 0.0225(17) 0.0190(19) 0.032(2) -0.0119(15) 0.0045(14) -0.0008(14)
C16 0.0224(17) 0.0164(18) 0.0272(19) -0.0063(14) -0.0010(13) -0.0009(13)
C17 0.047(2) 0.035(2) 0.026(2) -0.0200(18) 0.0104(16) -0.0070(18)
C18 0.080(3) 0.050(3) 0.033(3) -0.018(2) 0.023(2) -0.018(3)
C19 0.067(3) 0.067(4) 0.054(3) -0.040(3) 0.007(2) 0.013(3)
C20 0.079(3) 0.054(3) 0.043(3) -0.030(2) 0.005(2) -0.027(3)
C21 0.085(4) 0.059(4) 0.073(4) -0.011(3) -0.041(3) -0.028(3)
C22 0.052(3) 0.036(3) 0.131(5) -0.025(3) -0.012(3) -0.014(2)
S31 0.064(3) 0.072(4) 0.135(6) 0.028(4) 0.016(3) 0.028(3)

loop_
_atom_type_symbol
_atom_type_description
_atom_type_scat_dispersion_real
_atom_type_scat_dispersion_imag
_atom_type_scat_source
C C 0.0033 0.0016 'International Tables Vol C Tables 4.2.6.8 and 6.1.1.4'
H H 0.0000 0.0000 'International Tables Vol C Tables 4.2.6.8 and 6.1.1.4'
N N 0.0061 0.0033 'International Tables Vol C Tables 4.2.6.8 and 6.1.1.4'
O O 0.0106 0.0060 'International Tables Vol C Tables 4.2.6.8 and 6.1.1.4'
S S 0.1246 0.1234 'International Tables Vol C Tables 4.2.6.8 and 6.1.1.4'

loop_
_geom_angle_atom_site_label_1
_geom_angle_atom_site_label_2
_geom_angle_atom_site_label_3
_geom_angle
_geom_angle_site_symmetry_1
_geom_angle_site_symmetry_3
O2 S1 C22 106.0(2) . .
O2 S1 C21 107.3(2) . .
C22 S1 C21 100.8(3) . .
O1 C1 C7 110.7(3) . 2
O1 C1 C11 107.3(3) . .
C7 C1 C11 108.8(2) 2 .
O1 C1 C2 109.2(3) . .
C7 C1 C2 112.5(3) 2 .
C11 C1 C2 108.2(3) . .
C7 C2 C3 119.5(3) . .
C7 C2 C1 123.5(3) . .
C3 C2 C1 117.0(3) . .
C4 C3 C2 120.5(3) . .
C5 C4 C3 119.9(3) . .
C6 C5 C4 120.5(3) . .
C5 C6 C7 120.7(3) . .
C2 C7 C6 119.0(3) . .
C2 C7 C1 123.9(3) . 2
C6 C7 C1 117.1(3) . 2
C12 C11 C16 117.5(3) . .
C12 C11 C1 120.2(3) . .
C16 C11 C1 122.2(3) . .
C11 C12 C13 121.5(3) . .
C12 C13 C14 121.3(3) . .
C15 C14 C13 117.0(3) . .
C15 C14 C17 124.1(3) . .
C13 C14 C17 118.8(3) . .
C14 C15 C16 121.5(3) . .
C15 C16 C11 121.1(3) . .
C19 C17 C18 108.0(4) . .
C19 C17 C20 108.4(4) . .
C18 C17 C20 110.0(4) . .
C19 C17 C14 111.8(3) . .
C18 C17 C14 110.0(3) . .
C20 C17 C14 108.6(3) . .
C37 O25 C26 119.6(18) . .
C37 O25 O30 103.7(18) . .
C26 O25 O30 18.9(13) . .
C37 O25 S35 61.7(12) . .
C26 O25 S35 58.9(9) . .
O30 O25 S35 47.0(8) . .
O30 C26 O25 109(3) . .
O30 C26 N27 60(2) . .
O25 C26 N27 129.8(12) . .
O30 C26 S31 81(2) . .
O25 C26 S31 133.4(14) . .
N27 C26 S31 21.7(9) . .
O30 C26 O34 17(2) . .
O25 C26 O34 123.3(19) . .
N27 C26 O34 45.5(12) . .
S31 C26 O34 65.0(12) . .
O30 C26 S35 53(3) . .
O25 C26 S35 82.6(11) . .
N27 C26 S35 51.0(9) . .
S31 C26 S35 67.9(8) . .
O34 C26 S35 53.1(8) . .
O30 C26 C37 89(3) . .
O25 C26 C37 24.5(12) . .
N27 C26 C37 108.2(14) . .
S31 C26 C37 118.7(14) . .
O34 C26 C37 100.6(17) . .
S35 C26 C37 58.6(11) . .
O30 C26 C33 74(3) . .
O25 C26 C33 82.9(10) . .
N27 C26 C33 46.9(9) . .
S31 C26 C33 55.6(8) . .
O34 C26 C33 69.8(12) . .
S35 C26 C33 24.0(8) . .
C37 C26 C33 63.4(12) . .
S31 N27 O34 144(3) . .
S31 N27 O30 105(2) . .
O34 N27 O30 53.0(17) . .
S31 N27 C32 126(2) . .
O34 N27 C32 55.5(17) . .
O30 N27 C32 107.4(17) . .
S31 N27 S35 133(2) . .
O34 N27 S35 70.7(13) . .
O30 N27 S35 68.6(14) . .
C32 N27 S35 99.1(18) . .
S31 N27 C28 80(2) . .
O34 N27 C28 132(2) . .
O30 N27 C28 110.9(15) . .
C32 N27 C28 124.8(18) . .
S35 N27 C28 61.9(12) . .
S31 N27 C26 85(2) . .
O34 N27 C26 74.1(19) . .
O30 N27 C26 21.5(13) . .
C32 N27 C26 126.9(16) . .
S35 N27 C26 77.1(11) . .
C28 N27 C26 100.4(7) . .
S31 N27 C33 105(2) . .
O34 N27 C33 103.9(18) . .
O30 N27 C33 90.7(12) . .
C32 N27 C33 117.0(17) . .
S35 N27 C33 33.2(10) . .
C28 N27 C33 28.7(13) . .
C26 N27 C33 88.6(14) . .
S31 N27 C29 104(2) . .
O34 N27 C29 84.7(19) . .
O30 N27 C29 135.8(17) . .
C32 N27 C29 29.1(12) . .
S35 N27 C29 112.5(16) . .
C28 N27 C29 106.8(8) . .
C26 N27 C29 152.5(10) . .
C33 N27 C29 113.8(17) . .
S31 N27 C36 64(2) . .
O34 N27 C36 147.1(19) . .
O30 N27 C36 114(2) . .
C32 N27 C36 133(2) . .
S35 N27 C36 76.4(14) . .
C28 N27 C36 16.1(19) . .
C26 N27 C36 98(2) . .
C33 N27 C36 43.4(15) . .
C29 N27 C36 109(2) . .
C36 C28 C33 149(8) . .
C36 C28 S31 90(6) . .
C33 C28 S31 100(2) . .
C36 C28 N27 112(6) . .
C33 C28 N27 81(2) . .
S31 C28 N27 22.3(9) . .
C36 C28 S35 154(7) . .
C33 C28 S35 22.3(16) . .
S31 C28 S35 78.8(10) . .
N27 C28 S35 58.8(11) . .
C32 C29 N27 58.4(15) . .
C32 C29 S31 73.5(14) . .
N27 C29 S31 18.1(8) . .
C32 C29 O34 18.7(13) . .
N27 C29 O34 39.8(11) . .
S31 C29 O34 55.2(11) . .
C26 O30 O34 155(4) . .
C26 O30 N27 98(3) . .
O34 O30 N27 59.6(17) . .
C26 O30 S31 79(3) . .
O34 O30 S31 77.8(18) . .
N27 O30 S31 20.9(10) . .
C26 O30 S35 111(3) . .
O34 O30 S35 69.0(13) . .
N27 O30 S35 60.7(12) . .
S31 O30 S35 75.3(8) . .
C26 O30 O25 52(3) . .
O34 O30 O25 148(2) . .
N27 O30 O25 122.7(15) . .
S31 O30 O25 113.8(12) . .
S35 O30 O25 84.4(11) . .
C26 O30 C33 91(3) . .
O34 O30 C33 82.1(14) . .
N27 O30 C33 49.5(10) . .
S31 O30 C33 57.7(5) . .
S35 O30 C33 23.5(9) . .
O25 O30 C33 80.0(12) . .
N27 S31 C28 78.0(19) . .
N27 S31 C36 97(2) . .
C28 S31 C36 19.4(16) . .
N27 S31 O30 54.3(17) . .
C28 S31 O30 98.0(12) . .
C36 S31 O30 109.9(15) . .
N27 S31 C26 73.7(19) . .
C28 S31 C26 97.5(10) . .
C36 S31 C26 103.3(19) . .
O30 S31 C26 20.5(11) . .
N27 S31 C29 58.3(17) . .
C28 S31 C29 96.1(10) . .
C36 S31 C29 106(2) . .
O30 S31 C29 105.4(10) . .
C26 S31 C29 125.6(11) . .
N27 S31 O34 25(2) . .
C28 S31 O34 100.6(12) . .
C36 S31 O34 119.7(13) . .
O30 S31 O34 40.0(11) . .
C26 S31 O34 60.4(14) . .
C29 S31 O34 65.4(13) . .
N27 S31 C32 38.6(18) . .
C28 S31 C32 101.2(14) . .
C36 S31 C32 117.4(19) . .
O30 S31 C32 80.5(6) . .
C26 S31 C32 100.7(12) . .
C29 S31 C32 24.9(10) . .
O34 S31 C32 40.6(11) . .
N27 S31 C33 57(2) . .
C28 S31 C33 24.6(11) . .
C36 S31 C33 42.4(12) . .
O30 S31 C33 75.0(6) . .
C26 S31 C33 78.9(12) . .
C29 S31 C33 93.9(13) . .
O34 S31 C33 77.5(11) . .
C32 S31 C33 88.9(7) . .
N27 S31 S35 34.4(17) . .
C28 S31 S35 51.3(9) . .
C36 S31 S35 69.3(10) . .
O30 S31 S35 52.8(8) . .
C26 S31 S35 63.6(9) . .
C29 S31 S35 86.2(9) . .
O34 S31 S35 51.0(7) . .
C32 S31 S35 71.7(10) . .
C33 S31 S35 26.9(8) . .
C29 C32 O34 150(2) . .
C29 C32 N27 92.4(19) . .
O34 C32 N27 57.1(14) . .
C29 C32 S31 81.6(18) . .
O34 C32 S31 68.6(16) . .
N27 C32 S31 15.4(9) . .
C29 C32 S35 112(3) . .
O34 C32 S35 46.1(12) . .
N27 C32 S35 42.7(11) . .
S31 C32 S35 57.7(6) . .
C28 C33 S35 138(2) . .
C28 C33 C36 13(3) . .
S35 C33 C36 144(3) . .
C28 C33 N27 70.2(15) . .
S35 C33 N27 68.3(15) . .
C36 C33 N27 77(2) . .
C28 C33 S31 55.1(15) . .
S35 C33 S31 84.5(14) . .
C36 C33 S31 60(2) . .
N27 C33 S31 18.1(8) . .
C28 C33 O30 100.1(19) . .
S35 C33 O30 46.3(15) . .
C36 C33 O30 100(2) . .
N27 C33 O30 39.8(7) . .
S31 C33 O30 47.4(4) . .
C28 C33 C37 131(4) . .
S35 C33 C37 60(2) . .
C36 C33 C37 120(2) . .
N27 C33 C37 97.9(17) . .
S31 C33 C37 100.5(18) . .
O30 C33 C37 58.3(14) . .
C28 C33 C26 92(2) . .
S35 C33 C26 59.7(16) . .
C36 C33 C26 90(2) . .
N27 C33 C26 44.4(7) . .
S31 C33 C26 45.5(7) . .
O30 C33 C26 15.0(8) . .
C37 C33 C26 55.3(15) . .
O30 O34 N27 67.4(19) . .
O30 O34 C32 133(3) . .
N27 O34 C32 67.4(18) . .
O30 O34 S35 68.9(14) . .
N27 O34 S35 62.1(12) . .
C32 O34 S35 100(2) . .
O30 O34 C26 8.0(13) . .
N27 O34 C26 60.4(15) . .
C32 O34 C26 125(3) . .
S35 O34 C26 69.9(11) . .
O30 O34 S31 62.2(16) . .
N27 O34 S31 11.4(10) . .
C32 O34 S31 70.9(17) . .
S35 O34 S31 70.8(10) . .
C26 O34 S31 54.6(12) . .
O30 O34 C29 122(3) . .
N27 O34 C29 55.6(14) . .
C32 O34 C29 11.8(11) . .
S35 O34 C29 93.2(15) . .
C26 O34 C29 114(2) . .
S31 O34 C29 59.4(13) . .
C33 S35 N27 78.5(15) . .
C33 S35 C28 19.3(12) . .
N27 S35 C28 59.3(9) . .
C33 S35 O34 125.4(19) . .
N27 S35 O34 47.2(13) . .
C28 S35 O34 106.2(16) . .
C33 S35 O30 110.2(19) . .
N27 S35 O30 50.7(10) . .
C28 S35 O30 96.0(14) . .
O34 S35 O30 42.1(12) . .
C33 S35 C26 96(2) . .
N27 S35 C26 51.8(7) . .
C28 S35 C26 84.8(11) . .
O34 S35 C26 57.0(14) . .
O30 S35 C26 16.2(10) . .
C33 S35 C37 97(2) . .
N27 S35 C37 114.8(18) . .
C28 S35 C37 105.7(18) . .
O34 S35 C37 108.5(9) . .
O30 S35 C37 72.4(15) . .
C26 S35 C37 64.6(16) . .
C33 S35 S31 68.6(13) . .
N27 S35 S31 12.7(7) . .
C28 S35 S31 49.9(9) . .
O34 S35 S31 58.2(12) . .
O30 S35 S31 52.0(7) . .
C26 S35 S31 48.5(7) . .
C37 S35 S31 107.1(17) . .
C33 S35 C36 21.3(18) . .
N27 S35 C36 58.0(14) . .
C28 S35 C36 7(2) . .
O34 S35 C36 105.1(9) . .
O30 S35 C36 90.9(16) . .
C26 S35 C36 78.9(17) . .
C37 S35 C36 100.1(7) . .
S31 S35 C36 47.5(13) . .
C33 S35 C32 101.7(19) . .
N27 S35 C32 38.2(9) . .
C28 S35 C32 84.3(11) . .
O34 S35 C32 33.4(13) . .
O30 S35 C32 68.2(9) . .
C26 S35 C32 78.5(10) . .
C37 S35 C32 140.1(16) . .
S31 S35 C32 50.5(6) . .
C36 S35 C32 86.3(14) . .
C33 S35 O25 95(2) . .
N27 S35 O25 88.5(9) . .
C28 S35 O25 94.9(11) . .
O34 S35 O25 89.2(14) . .
O30 S35 O25 48.6(8) . .
C26 S35 O25 38.5(5) . .
C37 S35 O25 26.4(16) . .
S31 S35 O25 81.7(7) . .
C36 S35 O25 88.4(16) . .
C32 S35 O25 116.4(9) . .
C28 C36 C33 19(4) . .
C28 C36 S31 71(5) . .
C33 C36 S31 77.9(14) . .
C28 C36 N27 52(5) . .
C33 C36 N27 60.0(13) . .
S31 C36 N27 19.0(8) . .
C28 C36 S35 20(5) . .
C33 C36 S35 14.8(11) . .
S31 C36 S35 63.2(8) . .
N27 C36 S35 45.6(8) . .
O25 C37 S35 92.0(19) . .
O25 C37 C26 35.9(13) . .
S35 C37 C26 56.8(9) . .
O25 C37 C33 90(2) . .
S35 C37 C33 23.4(8) . .
C26 C37 C33 61.3(10) . .

loop_
_geom_bond_atom_site_label_1
_geom_bond_atom_site_label_2
_geom_bond_distance
_geom_bond_site_symmetry_2
S1 O2 1.504(3) .
S1 C22 1.761(5) .
S1 C21 1.768(5) .
O1 C1 1.428(4) .
C1 C7 1.522(5) 2
C1 C11 1.523(5) .
C1 C2 1.538(4) .
C2 C7 1.389(5) .
C2 C3 1.406(5) .
C3 C4 1.385(5) .
C4 C5 1.375(5) .
C5 C6 1.376(5) .
C6 C7 1.408(5) .
C7 C1 1.522(5) 2
C11 C12 1.383(5) .
C11 C16 1.397(4) .
C12 C13 1.387(5) .
C13 C14 1.403(5) .
C14 C15 1.389(5) .
C14 C17 1.537(5) .
C15 C16 1.392(5) .
C17 C19 1.526(6) .
C17 C18 1.530(6) .
C17 C20 1.529(6) .
O25 C37 0.88(5) .
O25 C26 1.240(9) .
O25 O30 1.49(2) .
O25 S35 1.973(18) .
C26 O30 0.51(3) .
C26 N27 1.374(8) .
C26 S31 1.426(18) .
C26 O34 1.52(3) .
C26 S35 1.70(2) .
C26 C37 1.84(4) .
C26 C33 1.96(3) .
N27 S31 0.53(2) .
N27 O34 1.13(3) .
N27 O30 1.206(18) .
N27 C32 1.240(18) .
N27 S35 1.36(2) .
N27 C28 1.366(9) .
N27 C33 1.43(2) .
N27 C29 1.454(8) .
N27 C36 1.61(3) .
C28 C36 0.48(3) .
C28 C33 0.70(3) .
C28 S31 1.375(17) .
C28 S35 1.40(2) .
C29 C32 0.71(3) .
C29 S31 1.661(16) .
C29 O34 1.76(3) .
O30 O34 1.04(3) .
O30 S31 1.436(9) .
O30 S35 1.45(2) .
O30 C33 1.885(10) .
S31 C36 1.46(4) .
S31 O34 1.59(3) .
S31 C32 1.610(10) .
S31 C33 1.649(10) .
S31 S35 1.763(16) .
C32 O34 1.11(3) .
C32 S35 1.98(3) .
C33 S35 0.80(2) .
C33 C36 1.14(3) .
C33 C37 2.00(3) .
O34 S35 1.452(10) .
S35 C37 1.738(10) .
S35 C36 1.848(10) .

loop_
_geom_torsion_atom_site_label_1
_geom_torsion_atom_site_label_2
_geom_torsion_atom_site_label_3
_geom_torsion_atom_site_label_4
_geom_torsion
_geom_torsion_site_symmetry_1
_geom_torsion_site_symmetry_4
O1 C1 C2 C7 -126.7(3) . .
C7 C1 C2 C7 -3.5(5) 2 .
C11 C1 C2 C7 116.8(3) . .
O1 C1 C2 C3 56.0(4) . .
C7 C1 C2 C3 179.2(3) 2 .
C11 C1 C2 C3 -60.5(4) . .
C7 C2 C3 C4 -0.2(5) . .
C1 C2 C3 C4 177.2(3) . .
C2 C3 C4 C5 -0.3(6) . .
C3 C4 C5 C6 0.5(6) . .
C4 C5 C6 C7 -0.1(6) . .
C3 C2 C7 C6 0.7(5) . .
C1 C2 C7 C6 -176.6(3) . .
C3 C2 C7 C1 -178.9(3) . 2
C1 C2 C7 C1 3.8(5) . 2
C5 C6 C7 C2 -0.5(5) . .
C5 C6 C7 C1 179.1(3) . 2
O1 C1 C11 C12 -174.6(3) . .
C7 C1 C11 C12 65.6(4) 2 .
C2 C1 C11 C12 -56.9(4) . .
O1 C1 C11 C16 4.9(4) . .
C7 C1 C11 C16 -114.8(3) 2 .
C2 C1 C11 C16 122.6(3) . .
C16 C11 C12 C13 0.3(5) . .
C1 C11 C12 C13 179.9(3) . .
C11 C12 C13 C14 -0.4(6) . .
C12 C13 C14 C15 -0.1(5) . .
C12 C13 C14 C17 -178.3(3) . .
C13 C14 C15 C16 0.7(5) . .
C17 C14 C15 C16 178.7(3) . .
C14 C15 C16 C11 -0.7(5) . .
C12 C11 C16 C15 0.2(5) . .
C1 C11 C16 C15 -179.3(3) . .
C15 C14 C17 C19 6.3(6) . .
C13 C14 C17 C19 -175.7(4) . .
C15 C14 C17 C18 126.3(4) . .
C13 C14 C17 C18 -55.7(5) . .
C15 C14 C17 C20 -113.3(4) . .
C13 C14 C17 C20 64.7(5) . .
C37 O25 C26 O30 35(5) . .
S35 O25 C26 O30 46(3) . .
C37 O25 C26 N27 -32(4) . .
O30 O25 C26 N27 -67(3) . .
S35 O25 C26 N27 -21.0(18) . .
C37 O25 C26 S31 -61(4) . .
O30 O25 C26 S31 -96(3) . .
S35 O25 C26 S31 -49.8(18) . .
C37 O25 C26 O34 25(4) . .
O30 O25 C26 O34 -10(2) . .
S35 O25 C26 O34 36.0(14) . .
C37 O25 C26 S35 -11(3) . .
O30 O25 C26 S35 -46(3) . .
O30 O25 C26 C37 -35(5) . .
S35 O25 C26 C37 11(3) . .
C37 O25 C26 C33 -35(4) . .
O30 O25 C26 C33 -70(3) . .
S35 O25 C26 C33 -24.2(8) . .
O30 C26 N27 S31 160(5) . .
O25 C26 N27 S31 -109(3) . .
O34 C26 N27 S31 150(3) . .
S35 C26 N27 S31 -136(2) . .
C37 C26 N27 S31 -123(3) . .
C33 C26 N27 S31 -105(2) . .
O30 C26 N27 O34 9(3) . .
O25 C26 N27 O34 101(3) . .
S31 C26 N27 O34 -150(3) . .
S35 C26 N27 O34 73.3(14) . .
C37 C26 N27 O34 87(2) . .
C33 C26 N27 O34 104.8(19) . .
O25 C26 N27 O30 91(4) . .
S31 C26 N27 O30 -160(5) . .
O34 C26 N27 O30 -9(3) . .
S35 C26 N27 O30 64(3) . .
C37 C26 N27 O30 78(4) . .
C33 C26 N27 O30 95(4) . .
O30 C26 N27 C32 28(4) . .
O25 C26 N27 C32 119(3) . .
S31 C26 N27 C32 -132(3) . .
O34 C26 N27 C32 19(2) . .
S35 C26 N27 C32 92(2) . .
C37 C26 N27 C32 106(3) . .
C33 C26 N27 C32 123(3) . .
O30 C26 N27 S35 -64(3) . .
O25 C26 N27 S35 27(2) . .
S31 C26 N27 S35 136(2) . .
O34 C26 N27 S35 -73.3(14) . .
C37 C26 N27 S35 13.7(16) . .
C33 C26 N27 S35 31.5(11) . .
O30 C26 N27 C28 -122(4) . .
O25 C26 N27 C28 -31(3) . .
S31 C26 N27 C28 79(2) . .
O34 C26 N27 C28 -131(2) . .
S35 C26 N27 C28 -57.8(14) . .
C37 C26 N27 C28 -44(2) . .
C33 C26 N27 C28 -26.3(14) . .
O30 C26 N27 C33 -95(4) . .
O25 C26 N27 C33 -4(3) . .
S31 C26 N27 C33 105(2) . .
O34 C26 N27 C33 -104.8(19) . .
S35 C26 N27 C33 -31.5(11) . .
C37 C26 N27 C33 -18(2) . .
O30 C26 N27 C29 50(5) . .
O25 C26 N27 C29 142(3) . .
S31 C26 N27 C29 -109(5) . .
O34 C26 N27 C29 41(4) . .
S35 C26 N27 C29 114(4) . .
C37 C26 N27 C29 128(4) . .
C33 C26 N27 C29 146(5) . .
O30 C26 N27 C36 -138(4) . .
O25 C26 N27 C36 -47(3) . .
S31 C26 N27 C36 62(2) . .
O34 C26 N27 C36 -147(2) . .
S35 C26 N27 C36 -74.0(16) . .
C37 C26 N27 C36 -60(2) . .
C33 C26 N27 C36 -42.5(16) . .
S31 N27 C28 C36 -1(7) . .
O34 N27 C28 C36 -161(7) . .
O30 N27 C28 C36 -103(7) . .
C32 N27 C28 C36 126(7) . .
S35 N27 C28 C36 -152(7) . .
C26 N27 C28 C36 -83(7) . .
C33 N27 C28 C36 -150(9) . .
C29 N27 C28 C36 101(7) . .
S31 N27 C28 C33 150(4) . .
O34 N27 C28 C33 -11(4) . .
O30 N27 C28 C33 48(3) . .
C32 N27 C28 C33 -83(3) . .
S35 N27 C28 C33 -2(3) . .
C26 N27 C28 C33 67(3) . .
C29 N27 C28 C33 -109(3) . .
C36 N27 C28 C33 150(9) . .
O34 N27 C28 S31 -160(3) . .
O30 N27 C28 S31 -102(2) . .
C32 N27 C28 S31 127(3) . .
S35 N27 C28 S31 -152(2) . .
C26 N27 C28 S31 -82(2) . .
C33 N27 C28 S31 -150(4) . .
C29 N27 C28 S31 101(2) . .
C36 N27 C28 S31 1(7) . .
S31 N27 C28 S35 152(2) . .
O34 N27 C28 S35 -9(2) . .
O30 N27 C28 S35 49.7(18) . .
C32 N27 C28 S35 -81(2) . .
C26 N27 C28 S35 69.2(14) . .
C33 N27 C28 S35 2(3) . .
C29 N27 C28 S35 -107.0(18) . .
C36 N27 C28 S35 152(7) . .
S31 N27 C29 C32 -144(4) . .
O34 N27 C29 C32 0(3) . .
O30 N27 C29 C32 -15(4) . .
S35 N27 C29 C32 67(3) . .
C28 N27 C29 C32 133(4) . .
C26 N27 C29 C32 -39(6) . .
C33 N27 C29 C32 103(3) . .
C36 N27 C29 C32 150(4) . .
O34 N27 C29 S31 144(3) . .
O30 N27 C29 S31 129(4) . .
C32 N27 C29 S31 144(4) . .
S35 N27 C29 S31 -149(3) . .
C28 N27 C29 S31 -83(2) . .
C26 N27 C29 S31 105(5) . .
C33 N27 C29 S31 -113(3) . .
C36 N27 C29 S31 -66(2) . .
S31 N27 C29 O34 -144(3) . .
O30 N27 C29 O34 -15(3) . .
C32 N27 C29 O34 0(3) . .
S35 N27 C29 O34 66.6(17) . .
C28 N27 C29 O34 133(2) . .
C26 N27 C29 O34 -39(4) . .
C33 N27 C29 O34 103(2) . .
C36 N27 C29 O34 149(2) . .
O25 C26 O30 O34 -150(8) . .
N27 C26 O30 O34 -24(8) . .
S31 C26 O30 O34 -17(9) . .
S35 C26 O30 O34 -86(9) . .
C37 C26 O30 O34 -136(9) . .
C33 C26 O30 O34 -73(8) . .
O25 C26 O30 N27 -125.5(15) . .
S31 C26 O30 N27 7.4(17) . .
O34 C26 O30 N27 24(8) . .
S35 C26 O30 N27 -61.6(16) . .
C37 C26 O30 N27 -111.9(19) . .
C33 C26 O30 N27 -49.2(12) . .
O25 C26 O30 S31 -133.0(18) . .
N27 C26 O30 S31 -7.4(17) . .
O34 C26 O30 S31 17(9) . .
S35 C26 O30 S31 -69.1(16) . .
C37 C26 O30 S31 -119.3(13) . .
C33 C26 O30 S31 -56.7(8) . .
O25 C26 O30 S35 -64(2) . .
N27 C26 O30 S35 61.6(16) . .
S31 C26 O30 S35 69.1(16) . .
O34 C26 O30 S35 86(8) . .
C37 C26 O30 S35 -50(2) . .
C33 C26 O30 S35 12.4(14) . .
N27 C26 O30 O25 125.5(15) . .
S31 C26 O30 O25 133.0(18) . .
O34 C26 O30 O25 150(8) . .
S35 C26 O30 O25 64(2) . .
C37 C26 O30 O25 13.6(17) . .
C33 C26 O30 O25 76.3(16) . .
O25 C26 O30 C33 -76.3(16) . .
N27 C26 O30 C33 49.2(12) . .
S31 C26 O30 C33 56.7(8) . .
O34 C26 O30 C33 73(8) . .
S35 C26 O30 C33 -12.4(14) . .
C37 C26 O30 C33 -62.7(14) . .
S31 N27 O30 C26 -21(5) . .
O34 N27 O30 C26 -169(4) . .
C32 N27 O30 C26 -157(3) . .
S35 N27 O30 C26 110(3) . .
C28 N27 O30 C26 64(4) . .
C33 N27 O30 C26 84(4) . .
C29 N27 O30 C26 -149(3) . .
C36 N27 O30 C26 46(4) . .
S31 N27 O30 O34 148(3) . .
C32 N27 O30 O34 12(2) . .
S35 N27 O30 O34 -81.5(16) . .
C28 N27 O30 O34 -128(2) . .
C26 N27 O30 O34 169(4) . .
C33 N27 O30 O34 -107(2) . .
C29 N27 O30 O34 19(3) . .
C36 N27 O30 O34 -145(2) . .
O34 N27 O30 S31 -148(3) . .
C32 N27 O30 S31 -136(3) . .
S35 N27 O30 S31 131(2) . .
C28 N27 O30 S31 84(2) . .
C26 N27 O30 S31 21(5) . .
C33 N27 O30 S31 105(3) . .
C29 N27 O30 S31 -128(4) . .
C36 N27 O30 S31 67(2) . .
S31 N27 O30 S35 -131(2) . .
O34 N27 O30 S35 81.5(16) . .
C32 N27 O30 S35 93(2) . .
C28 N27 O30 S35 -46.3(16) . .
C26 N27 O30 S35 -110(3) . .
C33 N27 O30 S35 -25.4(13) . .
C29 N27 O30 S35 101(3) . .
C36 N27 O30 S35 -63(2) . .
S31 N27 O30 O25 -70(3) . .
O34 N27 O30 O25 142(3) . .
C32 N27 O30 O25 153.6(19) . .
S35 N27 O30 O25 60.4(19) . .
C28 N27 O30 O25 14(3) . .
C26 N27 O30 O25 -50(3) . .
C33 N27 O30 O25 35(2) . .
C29 N27 O30 O25 161.2(19) . .
C36 N27 O30 O25 -3(3) . .
S31 N27 O30 C33 -105(3) . .
O34 N27 O30 C33 107(2) . .
C32 N27 O30 C33 119(2) . .
S35 N27 O30 C33 25.4(13) . .
C28 N27 O30 C33 -20.9(16) . .
C26 N27 O30 C33 -84(4) . .
C29 N27 O30 C33 126(3) . .
C36 N27 O30 C33 -38.0(19) . .
C37 O25 O30 C26 -149(4) . .
S35 O25 O30 C26 -123(3) . .
C37 O25 O30 O34 7(5) . .
C26 O25 O30 O34 157(5) . .
S35 O25 O30 O34 34(3) . .
C37 O25 O30 N27 -76(4) . .
C26 O25 O30 N27 73(3) . .
S35 O25 O30 N27 -49.6(18) . .
C37 O25 O30 S31 -98(3) . .
C26 O25 O30 S31 52(3) . .
S35 O25 O30 S31 -71.2(11) . .
C37 O25 O30 S35 -27(3) . .
C26 O25 O30 S35 123(3) . .
C37 O25 O30 C33 -50(3) . .
C26 O25 O30 C33 99(3) . .
S35 O25 O30 C33 -23.4(8) . .
O34 N27 S31 C28 155(4) . .
O30 N27 S31 C28 109.1(18) . .
C32 N27 S31 C28 -126(3) . .
S35 N27 S31 C28 35(3) . .
C26 N27 S31 C28 101.6(7) . .
C33 N27 S31 C28 14.5(18) . .
C29 N27 S31 C28 -105.0(10) . .
C36 N27 S31 C28 0(2) . .
O34 N27 S31 C36 155(4) . .
O30 N27 S31 C36 109(2) . .
C32 N27 S31 C36 -126(3) . .
S35 N27 S31 C36 35(3) . .
C28 N27 S31 C36 0(2) . .
C26 N27 S31 C36 102(2) . .
C33 N27 S31 C36 15(2) . .
C29 N27 S31 C36 -105(2) . .
O34 N27 S31 O30 46(3) . .
C32 N27 S31 O30 125(4) . .
S35 N27 S31 O30 -74(3) . .
C28 N27 S31 O30 -109.1(18) . .
C26 N27 S31 O30 -7.5(17) . .
C33 N27 S31 O30 -94.7(18) . .
C29 N27 S31 O30 146(2) . .
C36 N27 S31 O30 -109(2) . .
O34 N27 S31 C26 54(4) . .
O30 N27 S31 C26 7.5(17) . .
C32 N27 S31 C26 133(3) . .
S35 N27 S31 C26 -67(3) . .
C28 N27 S31 C26 -101.6(7) . .
C33 N27 S31 C26 -87.2(16) . .
C29 N27 S31 C26 153.4(12) . .
C36 N27 S31 C26 -102(2) . .
O34 N27 S31 C29 -100(4) . .
O30 N27 S31 C29 -146(2) . .
C32 N27 S31 C29 -21(2) . .
S35 N27 S31 C29 140(3) . .
C28 N27 S31 C29 105.0(10) . .
C26 N27 S31 C29 -153.4(12) . .
C33 N27 S31 C29 119(2) . .
C36 N27 S31 C29 105(2) . .
O30 N27 S31 O34 -46(3) . .
C32 N27 S31 O34 79(4) . .
S35 N27 S31 O34 -120(5) . .
C28 N27 S31 O34 -155(4) . .
C26 N27 S31 O34 -54(4) . .
C33 N27 S31 O34 -141(5) . .
C29 N27 S31 O34 100(4) . .
C36 N27 S31 O34 -155(4) . .
O34 N27 S31 C32 -79(4) . .
O30 N27 S31 C32 -125(4) . .
S35 N27 S31 C32 161(5) . .
C28 N27 S31 C32 126(3) . .
C26 N27 S31 C32 -133(3) . .
C33 N27 S31 C32 140(3) . .
C29 N27 S31 C32 21(2) . .
C36 N27 S31 C32 126(3) . .
O34 N27 S31 C33 141(5) . .
O30 N27 S31 C33 94.7(18) . .
C32 N27 S31 C33 -140(3) . .
S35 N27 S31 C33 20(2) . .
C28 N27 S31 C33 -14.5(18) . .
C26 N27 S31 C33 87.2(16) . .
C29 N27 S31 C33 -119(2) . .
C36 N27 S31 C33 -15(2) . .
O34 N27 S31 S35 120(5) . .
O30 N27 S31 S35 74(3) . .
C32 N27 S31 S35 -161(5) . .
C28 N27 S31 S35 -35(3) . .
C26 N27 S31 S35 67(3) . .
C33 N27 S31 S35 -20(2) . .
C29 N27 S31 S35 -140(3) . .
C36 N27 S31 S35 -35(3) . .
C36 C28 S31 N27 179(6) . .
C33 C28 S31 N27 -30(4) . .
S35 C28 S31 N27 -24(2) . .
C33 C28 S31 C36 150(8) . .
N27 C28 S31 C36 -179(6) . .
S35 C28 S31 C36 156(7) . .
C36 C28 S31 O30 -130(6) . .
C33 C28 S31 O30 20(3) . .
N27 C28 S31 O30 50.8(16) . .
S35 C28 S31 O30 26.4(12) . .
C36 C28 S31 C26 -109(6) . .
C33 C28 S31 C26 41(3) . .
N27 C28 S31 C26 71.5(18) . .
S35 C28 S31 C26 47.1(12) . .
C36 C28 S31 C29 124(6) . .
C33 C28 S31 C29 -86(3) . .
N27 C28 S31 C29 -55.7(16) . .
S35 C28 S31 C29 -80.1(11) . .
C36 C28 S31 O34 -170(6) . .
C33 C28 S31 O34 -20(4) . .
N27 C28 S31 O34 10.3(18) . .
S35 C28 S31 O34 -14.1(15) . .
C36 C28 S31 C32 148(6) . .
C33 C28 S31 C32 -61(3) . .
N27 C28 S31 C32 -31.0(16) . .
S35 C28 S31 C32 -55.4(12) . .
C36 C28 S31 C33 -150(8) . .
N27 C28 S31 C33 30(4) . .
S35 C28 S31 C33 6(3) . .
C36 C28 S31 S35 -156(7) . .
C33 C28 S31 S35 -6(3) . .
N27 C28 S31 S35 24(2) . .
C26 O30 S31 N27 159(5) . .
O34 O30 S31 N27 -28(2) . .
S35 O30 S31 N27 43(2) . .
O25 O30 S31 N27 120(3) . .
C33 O30 S31 N27 60(2) . .
C26 O30 S31 C28 90(3) . .
O34 O30 S31 C28 -97.0(17) . .
N27 O30 S31 C28 -69(2) . .
S35 O30 S31 C28 -25.8(12) . .
O25 O30 S31 C28 51.0(15) . .
C33 O30 S31 C28 -8.7(14) . .
C26 O30 S31 C36 74(4) . .
O34 O30 S31 C36 -113(2) . .
N27 O30 S31 C36 -85(3) . .
S35 O30 S31 C36 -42(2) . .
O25 O30 S31 C36 35(2) . .
C33 O30 S31 C36 -24(2) . .
O34 O30 S31 C26 173(4) . .
N27 O30 S31 C26 -159(5) . .
S35 O30 S31 C26 -116(3) . .
O25 O30 S31 C26 -39(2) . .
C33 O30 S31 C26 -99(3) . .
C26 O30 S31 C29 -171(3) . .
O34 O30 S31 C29 1.6(18) . .
N27 O30 S31 C29 30(2) . .
S35 O30 S31 C29 72.8(11) . .
O25 O30 S31 C29 149.7(13) . .
C33 O30 S31 C29 89.9(14) . .
C26 O30 S31 O34 -173(4) . .
N27 O30 S31 O34 28(2) . .
S35 O30 S31 O34 71.2(14) . .
O25 O30 S31 O34 148(2) . .
C33 O30 S31 O34 88.3(17) . .
C26 O30 S31 C32 -170(3) . .
O34 O30 S31 C32 3.1(17) . .
N27 O30 S31 C32 31(2) . .
S35 O30 S31 C32 74.2(12) . .
O25 O30 S31 C32 151.1(16) . .
C33 O30 S31 C32 91.4(7) . .
C26 O30 S31 C33 99(3) . .
O34 O30 S31 C33 -88.3(17) . .
N27 O30 S31 C33 -60(2) . .
S35 O30 S31 C33 -17.2(11) . .
O25 O30 S31 C33 59.7(16) . .
C26 O30 S31 S35 116(3) . .
O34 O30 S31 S35 -71.2(14) . .
N27 O30 S31 S35 -43(2) . .
O25 O30 S31 S35 76.9(13) . .
C33 O30 S31 S35 17.2(11) . .
O30 C26 S31 N27 -18(4) . .
O25 C26 S31 N27 90(3) . .
O34 C26 S31 N27 -23(2) . .
S35 C26 S31 N27 35.4(19) . .
C37 C26 S31 N27 66(3) . .
C33 C26 S31 N27 59(2) . .
O30 C26 S31 C28 -93(3) . .
O25 C26 S31 C28 15(2) . .
N27 C26 S31 C28 -75.1(18) . .
O34 C26 S31 C28 -98.0(13) . .
S35 C26 S31 C28 -39.7(11) . .
C37 C26 S31 C28 -9(2) . .
C33 C26 S31 C28 -16.2(14) . .
O30 C26 S31 C36 -112(4) . .
O25 C26 S31 C36 -4(3) . .
N27 C26 S31 C36 -94(2) . .
O34 C26 S31 C36 -116.8(18) . .
S35 C26 S31 C36 -58.4(16) . .
C37 C26 S31 C36 -28(3) . .
C33 C26 S31 C36 -35.0(17) . .
O25 C26 S31 O30 108(4) . .
N27 C26 S31 O30 18(4) . .
O34 C26 S31 O30 -5(3) . .
S35 C26 S31 O30 53(3) . .
C37 C26 S31 O30 83(3) . .
C33 C26 S31 O30 77(3) . .
O30 C26 S31 C29 10(4) . .
O25 C26 S31 C29 118(2) . .
N27 C26 S31 C29 28.0(16) . .
O34 C26 S31 C29 5.1(16) . .
S35 C26 S31 C29 63.4(13) . .
C37 C26 S31 C29 94(2) . .
C33 C26 S31 C29 86.8(15) . .
O30 C26 S31 O34 5(3) . .
O25 C26 S31 O34 113(2) . .
N27 C26 S31 O34 23(2) . .
S35 C26 S31 O34 58.3(9) . .
C37 C26 S31 O34 89(2) . .
C33 C26 S31 O34 81.8(13) . .
O30 C26 S31 C32 10(3) . .
O25 C26 S31 C32 118(2) . .
N27 C26 S31 C32 28(2) . .
O34 C26 S31 C32 4.9(14) . .
S35 C26 S31 C32 63.3(12) . .
C37 C26 S31 C32 94(2) . .
C33 C26 S31 C32 86.7(7) . .
O30 C26 S31 C33 -77(3) . .
O25 C26 S31 C33 31(2) . .
N27 C26 S31 C33 -59(2) . .
O34 C26 S31 C33 -81.8(13) . .
S35 C26 S31 C33 -23.5(10) . .
C37 C26 S31 C33 7(2) . .
O30 C26 S31 S35 -53(3) . .
O25 C26 S31 S35 55(2) . .
N27 C26 S31 S35 -35.4(19) . .
O34 C26 S31 S35 -58.3(9) . .
C37 C26 S31 S35 30.4(17) . .
C33 C26 S31 S35 23.5(10) . .
C32 C29 S31 N27 32(4) . .
O34 C29 S31 N27 27(2) . .
C32 C29 S31 C28 103(3) . .
N27 C29 S31 C28 72(2) . .
O34 C29 S31 C28 98.9(13) . .
C32 C29 S31 C36 120(3) . .
N27 C29 S31 C36 89(2) . .
O34 C29 S31 C36 115.6(15) . .
C32 C29 S31 O30 3(3) . .
N27 C29 S31 O30 -28(2) . .
O34 C29 S31 O30 -1.1(13) . .
C32 C29 S31 C26 0(4) . .
N27 C29 S31 C26 -31.9(19) . .
O34 C29 S31 C26 -4.9(15) . .
C32 C29 S31 O34 5(3) . .
N27 C29 S31 O34 -27(2) . .
N27 C29 S31 C32 -32(4) . .
O34 C29 S31 C32 -5(3) . .
C32 C29 S31 C33 79(3) . .
N27 C29 S31 C33 47(2) . .
O34 C29 S31 C33 74.3(12) . .
C32 C29 S31 S35 53(3) . .
N27 C29 S31 S35 21(2) . .
O34 C29 S31 S35 48.5(9) . .
N27 C29 C32 O34 -1(7) . .
S31 C29 C32 O34 -12(8) . .
S31 C29 C32 N27 -11.0(12) . .
O34 C29 C32 N27 1(7) . .
N27 C29 C32 S31 11.0(12) . .
O34 C29 C32 S31 12(8) . .
N27 C29 C32 S35 -39.0(11) . .
S31 C29 C32 S35 -50.0(13) . .
O34 C29 C32 S35 -38(7) . .
S31 N27 C32 C29 45(5) . .
O34 N27 C32 C29 -180(4) . .
O30 N27 C32 C29 169(3) . .
S35 N27 C32 C29 -121(3) . .
C28 N27 C32 C29 -59(4) . .
C26 N27 C32 C29 159(3) . .
C33 N27 C32 C29 -91(3) . .
C36 N27 C32 C29 -41(5) . .
S31 N27 C32 O34 -135(4) . .
O30 N27 C32 O34 -11(2) . .
S35 N27 C32 O34 59(2) . .
C28 N27 C32 O34 121(3) . .
C26 N27 C32 O34 -22(3) . .
C33 N27 C32 O34 89(2) . .
C29 N27 C32 O34 180(4) . .
C36 N27 C32 O34 139(3) . .
O34 N27 C32 S31 135(4) . .
O30 N27 C32 S31 124(4) . .
S35 N27 C32 S31 -166(4) . .
C28 N27 C32 S31 -104(4) . .
C26 N27 C32 S31 114(4) . .
C33 N27 C32 S31 -136(4) . .
C29 N27 C32 S31 -45(5) . .
C36 N27 C32 S31 -86(4) . .
S31 N27 C32 S35 166(4) . .
O34 N27 C32 S35 -59(2) . .
O30 N27 C32 S35 -70.3(17) . .
C28 N27 C32 S35 62(2) . .
C26 N27 C32 S35 -81(2) . .
C33 N27 C32 S35 29.7(13) . .
C29 N27 C32 S35 121(3) . .
C36 N27 C32 S35 80(3) . .
N27 S31 C32 C29 -134(5) . .
C28 S31 C32 C29 -80(3) . .
C36 S31 C32 C29 -69(4) . .
O30 S31 C32 C29 -177(3) . .
C26 S31 C32 C29 180(3) . .
O34 S31 C32 C29 -174(4) . .
C33 S31 C32 C29 -102(3) . .
S35 S31 C32 C29 -123(3) . .
N27 S31 C32 O34 39(3) . .
C28 S31 C32 O34 93(2) . .
C36 S31 C32 O34 105(2) . .
O30 S31 C32 O34 -3.0(17) . .
C26 S31 C32 O34 -6.6(19) . .
C29 S31 C32 O34 174(4) . .
C33 S31 C32 O34 71.9(18) . .
S35 S31 C32 O34 50.7(16) . .
C28 S31 C32 N27 54(3) . .
C36 S31 C32 N27 65(3) . .
O30 S31 C32 N27 -42(3) . .
C26 S31 C32 N27 -46(3) . .
C29 S31 C32 N27 134(5) . .
O34 S31 C32 N27 -39(3) . .
C33 S31 C32 N27 33(3) . .
S35 S31 C32 N27 11(3) . .
N27 S31 C32 S35 -11(3) . .
C28 S31 C32 S35 42.6(10) . .
C36 S31 C32 S35 53.8(16) . .
O30 S31 C32 S35 -53.8(8) . .
C26 S31 C32 S35 -57.4(9) . .
C29 S31 C32 S35 123(3) . .
O34 S31 C32 S35 -50.7(16) . .
C33 S31 C32 S35 21.2(9) . .
C36 C28 C33 S35 123(13) . .
S31 C28 C33 S35 15(7) . .
N27 C28 C33 S35 4(6) . .
S31 C28 C33 C36 -107(14) . .
N27 C28 C33 C36 -118(13) . .
S35 C28 C33 C36 -123(13) . .
C36 C28 C33 N27 118(13) . .
S31 C28 C33 N27 11.2(14) . .
S35 C28 C33 N27 -4(6) . .
C36 C28 C33 S31 107(14) . .
N27 C28 C33 S31 -11.2(14) . .
S35 C28 C33 S31 -15(7) . .
C36 C28 C33 O30 92(13) . .
S31 C28 C33 O30 -16(2) . .
N27 C28 C33 O30 -26.7(14) . .
S35 C28 C33 O30 -31(5) . .
C36 C28 C33 C37 35(14) . .
S31 C28 C33 C37 -72(3) . .
N27 C28 C33 C37 -83(2) . .
S35 C28 C33 C37 -88(6) . .
C36 C28 C33 C26 79(13) . .
S31 C28 C33 C26 -28.3(19) . .
N27 C28 C33 C26 -39.5(9) . .
S35 C28 C33 C26 -44(6) . .
S31 N27 C33 C28 -31(4) . .
O34 N27 C33 C28 172(3) . .
O30 N27 C33 C28 -136(3) . .
C32 N27 C33 C28 114(3) . .
S35 N27 C33 C28 177(4) . .
C26 N27 C33 C28 -115(3) . .
C29 N27 C33 C28 82(3) . .
C36 N27 C33 C28 -12(4) . .
S31 N27 C33 S35 152(3) . .
O34 N27 C33 S35 -5(3) . .
O30 N27 C33 S35 47(2) . .
C32 N27 C33 S35 -63(3) . .
C28 N27 C33 S35 -177(4) . .
C26 N27 C33 S35 68(2) . .
C29 N27 C33 S35 -95(2) . .
C36 N27 C33 S35 172(4) . .
S31 N27 C33 C36 -19(3) . .
O34 N27 C33 C36 -177(3) . .
O30 N27 C33 C36 -125(3) . .
C32 N27 C33 C36 125(3) . .
S35 N27 C33 C36 -172(4) . .
C28 N27 C33 C36 12(4) . .
C26 N27 C33 C36 -103(3) . .
C29 N27 C33 C36 93(3) . .
O34 N27 C33 S31 -157(3) . .
O30 N27 C33 S31 -105(2) . .
C32 N27 C33 S31 145(3) . .
S35 N27 C33 S31 -152(3) . .
C28 N27 C33 S31 31(4) . .
C26 N27 C33 S31 -84(2) . .
C29 N27 C33 S31 112(3) . .
C36 N27 C33 S31 19(3) . .
S31 N27 C33 O30 105(2) . .
O34 N27 C33 O30 -51.9(18) . .
C32 N27 C33 O30 -110(2) . .
S35 N27 C33 O30 -47(2) . .
C28 N27 C33 O30 136(3) . .
C26 N27 C33 O30 21.4(13) . .
C29 N27 C33 O30 -142(2) . .
C36 N27 C33 O30 125(3) . .
S31 N27 C33 C37 100(2) . .
O34 N27 C33 C37 -58(3) . .
O30 N27 C33 C37 -6(2) . .
C32 N27 C33 C37 -116(2) . .
S35 N27 C33 C37 -52.7(19) . .
C28 N27 C33 C37 130(4) . .
C26 N27 C33 C37 16(2) . .
C29 N27 C33 C37 -148(2) . .
C36 N27 C33 C37 119(2) . .
S31 N27 C33 C26 84(2) . .
O34 N27 C33 C26 -73(2) . .
O30 N27 C33 C26 -21.4(13) . .
C32 N27 C33 C26 -131(2) . .
S35 N27 C33 C26 -68(2) . .
C28 N27 C33 C26 115(3) . .
C29 N27 C33 C26 -164(2) . .
C36 N27 C33 C26 103(3) . .
N27 S31 C33 C28 144(5) . .
C36 S31 C33 C28 -14(4) . .
O30 S31 C33 C28 -159(3) . .
C26 S31 C33 C28 -138(3) . .
C29 S31 C33 C28 96(3) . .
O34 S31 C33 C28 160(4) . .
C32 S31 C33 C28 121(3) . .
S35 S31 C33 C28 170(5) . .
N27 S31 C33 S35 -26(3) . .
C28 S31 C33 S35 -170(5) . .
C36 S31 C33 S35 176(4) . .
O30 S31 C33 S35 31(2) . .
C26 S31 C33 S35 52(2) . .
C29 S31 C33 S35 -74(2) . .
O34 S31 C33 S35 -10(2) . .
C32 S31 C33 S35 -49(2) . .
N27 S31 C33 C36 158(4) . .
C28 S31 C33 C36 14(4) . .
O30 S31 C33 C36 -145(3) . .
C26 S31 C33 C36 -124(3) . .
C29 S31 C33 C36 110(3) . .
O34 S31 C33 C36 174(3) . .
C32 S31 C33 C36 135(3) . .
S35 S31 C33 C36 -176(4) . .
C28 S31 C33 N27 -144(5) . .
C36 S31 C33 N27 -158(4) . .
O30 S31 C33 N27 57(2) . .
C26 S31 C33 N27 78(2) . .
C29 S31 C33 N27 -47.9(19) . .
O34 S31 C33 N27 16(2) . .
C32 S31 C33 N27 -23(2) . .
S35 S31 C33 N27 26(3) . .
N27 S31 C33 O30 -57(2) . .
C28 S31 C33 O30 159(3) . .
C36 S31 C33 O30 145(3) . .
C26 S31 C33 O30 20.6(11) . .
C29 S31 C33 O30 -104.9(10) . .
O34 S31 C33 O30 -41.2(11) . .
C32 S31 C33 O30 -80.4(6) . .
S35 S31 C33 O30 -31(2) . .
N27 S31 C33 C37 -83(2) . .
C28 S31 C33 C37 133(4) . .
C36 S31 C33 C37 119(3) . .
O30 S31 C33 C37 -26.3(15) . .
C26 S31 C33 C37 -5.7(16) . .
C29 S31 C33 C37 -131.2(16) . .
O34 S31 C33 C37 -67.5(18) . .
C32 S31 C33 C37 -106.8(16) . .
S35 S31 C33 C37 -58(2) . .
N27 S31 C33 C26 -78(2) . .
C28 S31 C33 C26 138(3) . .
C36 S31 C33 C26 124(3) . .
O30 S31 C33 C26 -20.6(11) . .
C29 S31 C33 C26 -125.5(11) . .
O34 S31 C33 C26 -61.8(14) . .
C32 S31 C33 C26 -101.1(12) . .
S35 S31 C33 C26 -52(2) . .
C26 O30 C33 C28 -58(4) . .
O34 O30 C33 C28 98(4) . .
N27 O30 C33 C28 41(3) . .
S31 O30 C33 C28 17(3) . .
S35 O30 C33 C28 152(5) . .
O25 O30 C33 C28 -109(3) . .
C26 O30 C33 S35 150(4) . .
O34 O30 C33 S35 -54(3) . .
N27 O30 C33 S35 -110(3) . .
S31 O30 C33 S35 -134(3) . .
O25 O30 C33 S35 99(2) . .
C26 O30 C33 C36 -45(4) . .
O34 O30 C33 C36 111(3) . .
N27 O30 C33 C36 54(3) . .
S31 O30 C33 C36 30(3) . .
S35 O30 C33 C36 165(4) . .
O25 O30 C33 C36 -96(3) . .
C26 O30 C33 N27 -100(3) . .
O34 O30 C33 N27 56(2) . .
S31 O30 C33 N27 -24.0(13) . .
S35 O30 C33 N27 110(3) . .
O25 O30 C33 N27 -151(2) . .
C26 O30 C33 S31 -76(3) . .
O34 O30 C33 S31 80(2) . .
N27 O30 C33 S31 24.0(13) . .
S35 O30 C33 S31 134(3) . .
O25 O30 C33 S31 -126.6(14) . .
C26 O30 C33 C37 73(3) . .
O34 O30 C33 C37 -130(3) . .
N27 O30 C33 C37 173(3) . .
S31 O30 C33 C37 149(2) . .
S35 O30 C33 C37 -76(2) . .
O25 O30 C33 C37 22.5(17) . .
O34 O30 C33 C26 156(4) . .
N27 O30 C33 C26 100(3) . .
S31 O30 C33 C26 76(3) . .
S35 O30 C33 C26 -150(4) . .
O25 O30 C33 C26 -51(2) . .
O30 C26 C33 C28 123(4) . .
O25 C26 C33 C28 -125(3) . .
N27 C26 C33 C28 59(2) . .
S31 C26 C33 C28 33(2) . .
O34 C26 C33 C28 106(3) . .
S35 C26 C33 C28 148(4) . .
C37 C26 C33 C28 -140(4) . .
O30 C26 C33 S35 -25(3) . .
O25 C26 C33 S35 88(2) . .
N27 C26 C33 S35 -89(2) . .
S31 C26 C33 S35 -115(2) . .
O34 C26 C33 S35 -42(2) . .
C37 C26 C33 S35 72(2) . .
O30 C26 C33 C36 136(4) . .
O25 C26 C33 C36 -112(3) . .
N27 C26 C33 C36 71(3) . .
S31 C26 C33 C36 46(2) . .
O34 C26 C33 C36 119(2) . .
S35 C26 C33 C36 160(4) . .
C37 C26 C33 C36 -128(2) . .
O30 C26 C33 N27 64(3) . .
O25 C26 C33 N27 177(2) . .
S31 C26 C33 N27 -25.7(12) . .
O34 C26 C33 N27 47.3(15) . .
S35 C26 C33 N27 89(2) . .
C37 C26 C33 N27 161(2) . .
O30 C26 C33 S31 90(3) . .
O25 C26 C33 S31 -157.6(17) . .
N27 C26 C33 S31 25.7(12) . .
O34 C26 C33 S31 73.0(14) . .
S35 C26 C33 S31 115(2) . .
C37 C26 C33 S31 -173(2) . .
O25 C26 C33 O30 112(3) . .
N27 C26 C33 O30 -64(3) . .
S31 C26 C33 O30 -90(3) . .
O34 C26 C33 O30 -17(3) . .
S35 C26 C33 O30 25(3) . .
C37 C26 C33 O30 97(3) . .
O30 C26 C33 C37 -97(3) . .
O25 C26 C33 C37 15.6(17) . .
N27 C26 C33 C37 -161(2) . .
S31 C26 C33 C37 173(2) . .
O34 C26 C33 C37 -114(2) . .
S35 C26 C33 C37 -72(2) . .
C26 O30 O34 N27 28(9) . .
S31 O30 O34 N27 11.2(10) . .
S35 O30 O34 N27 -67.5(13) . .
O25 O30 O34 N27 -104(4) . .
C33 O30 O34 N27 -47.3(12) . .
C26 O30 O34 C32 11(11) . .
N27 O30 O34 C32 -17(3) . .
S31 O30 O34 C32 -6(3) . .
S35 O30 O34 C32 -85(3) . .
O25 O30 O34 C32 -121(4) . .
C33 O30 O34 C32 -65(3) . .
C26 O30 O34 S35 95(9) . .
N27 O30 O34 S35 67.5(13) . .
S31 O30 O34 S35 78.7(9) . .
O25 O30 O34 S35 -37(4) . .
C33 O30 O34 S35 20.2(9) . .
N27 O30 O34 C26 -28(9) . .
S31 O30 O34 C26 -17(9) . .
S35 O30 O34 C26 -95(9) . .
O25 O30 O34 C26 -132(11) . .
C33 O30 O34 C26 -75(9) . .
C26 O30 O34 S31 17(9) . .
N27 O30 O34 S31 -11.2(10) . .
S35 O30 O34 S31 -78.7(9) . .
O25 O30 O34 S31 -115(3) . .
C33 O30 O34 S31 -58.5(5) . .
C26 O30 O34 C29 15(10) . .
N27 O30 O34 C29 -13.0(18) . .
S31 O30 O34 C29 -1.7(19) . .
S35 O30 O34 C29 -80.5(19) . .
O25 O30 O34 C29 -117(4) . .
C33 O30 O34 C29 -60(2) . .
S31 N27 O34 O30 -61(4) . .
C32 N27 O34 O30 -166(3) . .
S35 N27 O34 O30 77.3(16) . .
C28 N27 O34 O30 85(3) . .
C26 N27 O34 O30 -4.3(16) . .
C33 N27 O34 O30 80.2(19) . .
C29 N27 O34 O30 -167(2) . .
C36 N27 O34 O30 76(5) . .
S31 N27 O34 C32 106(5) . .
O30 N27 O34 C32 166(3) . .
S35 N27 O34 C32 -116(2) . .
C28 N27 O34 C32 -108(3) . .
C26 N27 O34 C32 162(2) . .
C33 N27 O34 C32 -113.4(18) . .
C29 N27 O34 C32 0(2) . .
C36 N27 O34 C32 -118(5) . .
S31 N27 O34 S35 -138(4) . .
O30 N27 O34 S35 -77.3(16) . .
C32 N27 O34 S35 116(2) . .
C28 N27 O34 S35 8(2) . .
C26 N27 O34 S35 -81.6(10) . .
C33 N27 O34 S35 2.9(16) . .
C29 N27 O34 S35 116.1(14) . .
C36 N27 O34 S35 -1(5) . .
S31 N27 O34 C26 -56(4) . .
O30 N27 O34 C26 4.3(16) . .
C32 N27 O34 C26 -162(2) . .
S35 N27 O34 C26 81.6(10) . .
C28 N27 O34 C26 90(2) . .
C33 N27 O34 C26 84.5(16) . .
C29 N27 O34 C26 -162.3(14) . .
C36 N27 O34 C26 80(5) . .
O30 N27 O34 S31 61(4) . .
C32 N27 O34 S31 -106(5) . .
S35 N27 O34 S31 138(4) . .
C28 N27 O34 S31 146(5) . .
C26 N27 O34 S31 56(4) . .
C33 N27 O34 S31 141(5) . .
C29 N27 O34 S31 -106(4) . .
C36 N27 O34 S31 137(7) . .
S31 N27 O34 C29 106(4) . .
O30 N27 O34 C29 167(2) . .
C32 N27 O34 C29 0(2) . .
S35 N27 O34 C29 -116.1(14) . .
C28 N27 O34 C29 -108(2) . .
C26 N27 O34 C29 162.3(14) . .
C33 N27 O34 C29 -113.2(19) . .
C36 N27 O34 C29 -118(5) . .
C29 C32 O34 O30 18(11) . .
N27 C32 O34 O30 17(3) . .
S31 C32 O34 O30 6(3) . .
S35 C32 O34 O30 71(3) . .
C29 C32 O34 N27 1(8) . .
S31 C32 O34 N27 -11.6(11) . .
S35 C32 O34 N27 53.7(16) . .
C29 C32 O34 S35 -53(9) . .
N27 C32 O34 S35 -53.7(16) . .
S31 C32 O34 S35 -65.3(15) . .
C29 C32 O34 C26 20(10) . .
N27 C32 O34 C26 19(2) . .
S31 C32 O34 C26 7(2) . .
S35 C32 O34 C26 72.7(18) . .
C29 C32 O34 S31 12(8) . .
N27 C32 O34 S31 11.6(11) . .
S35 C32 O34 S31 65.3(15) . .
N27 C32 O34 C29 -1(8) . .
S31 C32 O34 C29 -12(8) . .
S35 C32 O34 C29 53(9) . .
O25 C26 O34 O30 35(9) . .
N27 C26 O34 O30 150(10) . .
S31 C26 O34 O30 162(10) . .
S35 C26 O34 O30 82(9) . .
C37 C26 O34 O30 45(9) . .
C33 C26 O34 O30 101(9) . .
O30 C26 O34 N27 -150(10) . .
O25 C26 O34 N27 -115.3(18) . .
S31 C26 O34 N27 11.6(11) . .
S35 C26 O34 N27 -68.6(13) . .
C37 C26 O34 N27 -105.2(16) . .
C33 C26 O34 N27 -48.8(12) . .
O30 C26 O34 C32 -170(10) . .
O25 C26 O34 C32 -136(3) . .
N27 C26 O34 C32 -20(2) . .
S31 C26 O34 C32 -9(2) . .
S35 C26 O34 C32 -89(3) . .
C37 C26 O34 C32 -125(3) . .
C33 C26 O34 C32 -69(2) . .
O30 C26 O34 S35 -82(9) . .
O25 C26 O34 S35 -47(2) . .
N27 C26 O34 S35 68.6(13) . .
S31 C26 O34 S35 80.3(10) . .
C37 C26 O34 S35 -36.6(12) . .
C33 C26 O34 S35 19.8(9) . .
O30 C26 O34 S31 -162(10) . .
O25 C26 O34 S31 -127.0(18) . .
N27 C26 O34 S31 -11.6(11) . .
S35 C26 O34 S31 -80.3(10) . .
C37 C26 O34 S31 -116.8(15) . .
C33 C26 O34 S31 -60.5(8) . .
O30 C26 O34 C29 -166(10) . .
O25 C26 O34 C29 -131.2(18) . .
N27 C26 O34 C29 -15.9(12) . .
S31 C26 O34 C29 -4.3(13) . .
S35 C26 O34 C29 -84.5(16) . .
C37 C26 O34 C29 -121.1(18) . .
C33 C26 O34 C29 -64.7(14) . .
N27 S31 O34 O30 114(4) . .
C28 S31 O34 O30 89.8(18) . .
C36 S31 O34 O30 86(3) . .
C26 S31 O34 O30 -2.8(17) . .
C29 S31 O34 O30 -178.3(19) . .
C32 S31 O34 O30 -175(3) . .
C33 S31 O34 O30 81.4(14) . .
S35 S31 O34 O30 75.7(15) . .
C28 S31 O34 N27 -25(4) . .
C36 S31 O34 N27 -28(5) . .
O30 S31 O34 N27 -114(4) . .
C26 S31 O34 N27 -117(4) . .
C29 S31 O34 N27 67(4) . .
C32 S31 O34 N27 70(5) . .
C33 S31 O34 N27 -33(4) . .
S35 S31 O34 N27 -39(4) . .
N27 S31 O34 C32 -70(5) . .
C28 S31 O34 C32 -95(2) . .
C36 S31 O34 C32 -99(3) . .
O30 S31 O34 C32 175(3) . .
C26 S31 O34 C32 173(2) . .
C29 S31 O34 C32 -3.0(19) . .
C33 S31 O34 C32 -103.2(16) . .
S35 S31 O34 C32 -109(2) . .
N27 S31 O34 S35 39(4) . .
C28 S31 O34 S35 14.1(15) . .
C36 S31 O34 S35 10(3) . .
O30 S31 O34 S35 -75.7(15) . .
C26 S31 O34 S35 -78.5(12) . .
C29 S31 O34 S35 106.0(15) . .
C32 S31 O34 S35 109(2) . .
C33 S31 O34 S35 5.7(13) . .
N27 S31 O34 C26 117(4) . .
C28 S31 O34 C26 92.7(12) . .
C36 S31 O34 C26 89(3) . .
O30 S31 O34 C26 2.8(17) . .
C29 S31 O34 C26 -175.5(14) . .
C32 S31 O34 C26 -173(2) . .
C33 S31 O34 C26 84.3(14) . .
S35 S31 O34 C26 78.5(12) . .
N27 S31 O34 C29 -67(4) . .
C28 S31 O34 C29 -91.9(11) . .
C36 S31 O34 C29 -96(2) . .
O30 S31 O34 C29 178.3(19) . .
C26 S31 O34 C29 175.5(14) . .
C32 S31 O34 C29 3.0(19) . .
C33 S31 O34 C29 -100.3(14) . .
S35 S31 O34 C29 -106.0(15) . .
C32 C29 O34 O30 -164(9) . .
N27 C29 O34 O30 15(2) . .
S31 C29 O34 O30 2(2) . .
C32 C29 O34 N27 -179(9) . .
S31 C29 O34 N27 -12.8(12) . .
N27 C29 O34 C32 179(9) . .
S31 C29 O34 C32 166(9) . .
C32 C29 O34 S35 128(9) . .
N27 C29 O34 S35 -52.6(13) . .
S31 C29 O34 S35 -65.4(12) . .
C32 C29 O34 C26 -162(9) . .
N27 C29 O34 C26 16.8(13) . .
S31 C29 O34 C26 4.0(12) . .
C32 C29 O34 S31 -166(9) . .
N27 C29 O34 S31 12.8(12) . .
C28 C33 S35 N27 -4(6) . .
C36 C33 S35 N27 14(6) . .
S31 C33 S35 N27 8.3(8) . .
O30 C33 S35 N27 40.2(15) . .
C37 C33 S35 N27 114.0(18) . .
C26 C33 S35 N27 48.9(9) . .
C36 C33 S35 C28 18(6) . .
N27 C33 S35 C28 4(6) . .
S31 C33 S35 C28 13(6) . .
O30 C33 S35 C28 45(7) . .
C37 C33 S35 C28 118(7) . .
C26 C33 S35 C28 53(7) . .
C28 C33 S35 O34 0(8) . .
C36 C33 S35 O34 19(8) . .
N27 C33 S35 O34 5(3) . .
S31 C33 S35 O34 13(3) . .
O30 C33 S35 O34 44.9(19) . .
C37 C33 S35 O34 119(2) . .
C26 C33 S35 O34 54(2) . .
C28 C33 S35 O30 -45(7) . .
C36 C33 S35 O30 -26(7) . .
N27 C33 S35 O30 -40.2(15) . .
S31 C33 S35 O30 -31.9(17) . .
C37 C33 S35 O30 73.7(18) . .
C26 C33 S35 O30 8.7(10) . .
C28 C33 S35 C26 -53(7) . .
C36 C33 S35 C26 -35(7) . .
N27 C33 S35 C26 -48.9(9) . .
S31 C33 S35 C26 -40.6(12) . .
O30 C33 S35 C26 -8.7(10) . .
C37 C33 S35 C26 65.1(17) . .
C28 C33 S35 C37 -118(7) . .
C36 C33 S35 C37 -100(6) . .
N27 C33 S35 C37 -114.0(18) . .
S31 C33 S35 C37 -105.6(19) . .
O30 C33 S35 C37 -73.7(19) . .
C26 C33 S35 C37 -65.1(17) . .
C28 C33 S35 S31 -13(6) . .
C36 C33 S35 S31 6(6) . .
N27 C33 S35 S31 -8.3(8) . .
O30 C33 S35 S31 31.9(17) . .
C37 C33 S35 S31 105.6(19) . .
C26 C33 S35 S31 40.6(12) . .
C28 C33 S35 C36 -18(6) . .
N27 C33 S35 C36 -14(6) . .
S31 C33 S35 C36 -6(6) . .
O30 C33 S35 C36 26(7) . .
C37 C33 S35 C36 100(6) . .
C26 C33 S35 C36 35(7) . .
C28 C33 S35 C32 26(7) . .
C36 C33 S35 C32 45(7) . .
N27 C33 S35 C32 30.6(10) . .
S31 C33 S35 C32 38.9(11) . .
O30 C33 S35 C32 70.8(14) . .
C37 C33 S35 C32 144.5(19) . .
C26 C33 S35 C32 79.5(11) . .
C28 C33 S35 O25 -92(7) . .
C36 C33 S35 O25 -74(7) . .
N27 C33 S35 O25 -87.6(9) . .
S31 C33 S35 O25 -79.2(10) . .
O30 C33 S35 O25 -47.3(11) . .
C37 C33 S35 O25 26.4(16) . .
C26 C33 S35 O25 -38.7(5) . .
S31 N27 S35 C33 -38(4) . .
O34 N27 S35 C33 175(3) . .
O30 N27 S35 C33 -128(2) . .
C32 N27 S35 C33 126(2) . .
C28 N27 S35 C33 2(2) . .
C26 N27 S35 C33 -108(2) . .
C29 N27 S35 C33 99(2) . .
C36 N27 S35 C33 -6(3) . .
S31 N27 S35 C28 -40(3) . .
O34 N27 S35 C28 173(2) . .
O30 N27 S35 C28 -130.1(15) . .
C32 N27 S35 C28 124.7(16) . .
C26 N27 S35 C28 -109.4(11) . .
C33 N27 S35 C28 -2(2) . .
C29 N27 S35 C28 97.7(11) . .
C36 N27 S35 C28 -8(2) . .
S31 N27 S35 O34 147(4) . .
O30 N27 S35 O34 56.8(17) . .
C32 N27 S35 O34 -48.5(19) . .
C28 N27 S35 O34 -173(2) . .
C26 N27 S35 O34 77.5(19) . .
C33 N27 S35 O34 -175(3) . .
C29 N27 S35 O34 -75(2) . .
C36 N27 S35 O34 179(3) . .
S31 N27 S35 O30 91(3) . .
O34 N27 S35 O30 -56.8(17) . .
C32 N27 S35 O30 -105.2(16) . .
C28 N27 S35 O30 130.1(15) . .
C26 N27 S35 O30 20.7(13) . .
C33 N27 S35 O30 128(2) . .
C29 N27 S35 O30 -132.2(18) . .
C36 N27 S35 O30 122(2) . .
S31 N27 S35 C26 70(3) . .
O34 N27 S35 C26 -77.5(19) . .
O30 N27 S35 C26 -20.7(13) . .
C32 N27 S35 C26 -125.9(16) . .
C28 N27 S35 C26 109.4(11) . .
C33 N27 S35 C26 108(2) . .
C29 N27 S35 C26 -152.9(15) . .
C36 N27 S35 C26 102(2) . .
S31 N27 S35 C37 55(3) . .
O34 N27 S35 C37 -92.7(19) . .
O30 N27 S35 C37 -35.9(17) . .
C32 N27 S35 C37 -141.2(18) . .
C28 N27 S35 C37 94.1(18) . .
C26 N27 S35 C37 -15.2(17) . .
C33 N27 S35 C37 92(3) . .
C29 N27 S35 C37 -168.1(17) . .
C36 N27 S35 C37 86.5(14) . .
O34 N27 S35 S31 -147(4) . .
O30 N27 S35 S31 -91(3) . .
C32 N27 S35 S31 164(4) . .
C28 N27 S35 S31 40(3) . .
C26 N27 S35 S31 -70(3) . .
C33 N27 S35 S31 38(4) . .
C29 N27 S35 S31 137(4) . .
C36 N27 S35 S31 32(3) . .
S31 N27 S35 C36 -32(3) . .
O34 N27 S35 C36 -179(3) . .
O30 N27 S35 C36 -122(2) . .
C32 N27 S35 C36 132(2) . .
C28 N27 S35 C36 8(2) . .
C26 N27 S35 C36 -102(2) . .
C33 N27 S35 C36 6(3) . .
C29 N27 S35 C36 105(2) . .
S31 N27 S35 C32 -164(4) . .
O34 N27 S35 C32 48.5(19) . .
O30 N27 S35 C32 105.2(16) . .
C28 N27 S35 C32 -124.7(16) . .
C26 N27 S35 C32 125.9(16) . .
C33 N27 S35 C32 -126(2) . .
C29 N27 S35 C32 -27.0(14) . .
C36 N27 S35 C32 -132(2) . .
S31 N27 S35 O25 57(3) . .
O34 N27 S35 O25 -90(2) . .
O30 N27 S35 O25 -33.5(12) . .
C32 N27 S35 O25 -138.7(14) . .
C28 N27 S35 O25 96.6(11) . .
C26 N27 S35 O25 -12.8(10) . .
C33 N27 S35 O25 95(2) . .
C29 N27 S35 O25 -165.7(11) . .
C36 N27 S35 O25 89.0(19) . .
C36 C28 S35 C33 -98(15) . .
S31 C28 S35 C33 -164(7) . .
N27 C28 S35 C33 -175(7) . .
C36 C28 S35 N27 77(14) . .
C33 C28 S35 N27 175(7) . .
S31 C28 S35 N27 10.6(9) . .
C36 C28 S35 O34 82(14) . .
C33 C28 S35 O34 -180(7) . .
S31 C28 S35 O34 15.8(17) . .
N27 C28 S35 O34 5.2(16) . .
C36 C28 S35 O30 40(14) . .
C33 C28 S35 O30 138(7) . .
S31 C28 S35 O30 -26.0(11) . .
N27 C28 S35 O30 -36.5(10) . .
C36 C28 S35 C26 28(14) . .
C33 C28 S35 C26 127(7) . .
S31 C28 S35 C26 -37.6(9) . .
N27 C28 S35 C26 -48.1(6) . .
C36 C28 S35 C37 -33(14) . .
C33 C28 S35 C37 65(7) . .
S31 C28 S35 C37 -99.3(17) . .
N27 C28 S35 C37 -109.9(17) . .
C36 C28 S35 S31 66(14) . .
C33 C28 S35 S31 164(7) . .
N27 C28 S35 S31 -10.6(9) . .
C33 C28 S35 C36 98(15) . .
S31 C28 S35 C36 -66(14) . .
N27 C28 S35 C36 -77(14) . .
C36 C28 S35 C32 107(14) . .
C33 C28 S35 C32 -154(7) . .
S31 C28 S35 C32 41.3(10) . .
N27 C28 S35 C32 30.7(10) . .
C36 C28 S35 O25 -9(14) . .
C33 C28 S35 O25 90(7) . .
S31 C28 S35 O25 -74.8(9) . .
N27 C28 S35 O25 -85.4(8) . .
O30 O34 S35 C33 -81(3) . .
N27 O34 S35 C33 -6(4) . .
C32 O34 S35 C33 51(4) . .
C26 O34 S35 C33 -73(3) . .
S31 O34 S35 C33 -14(3) . .
C29 O34 S35 C33 42(3) . .
O30 O34 S35 N27 -75(2) . .
C32 O34 S35 N27 57(2) . .
C26 O34 S35 N27 -66.3(15) . .
S31 O34 S35 N27 -8.0(10) . .
C29 O34 S35 N27 47.9(13) . .
O30 O34 S35 C28 -81(2) . .
N27 O34 S35 C28 -6.1(18) . .
C32 O34 S35 C28 51(3) . .
C26 O34 S35 C28 -72.4(14) . .
S31 O34 S35 C28 -14.2(15) . .
C29 O34 S35 C28 41.8(19) . .
N27 O34 S35 O30 75(2) . .
C32 O34 S35 O30 132(3) . .
C26 O34 S35 O30 8.5(14) . .
S31 O34 S35 O30 66.8(16) . .
C29 O34 S35 O30 123(3) . .
O30 O34 S35 C26 -8.5(14) . .
N27 O34 S35 C26 66.3(15) . .
C32 O34 S35 C26 124(3) . .
S31 O34 S35 C26 58.2(12) . .
C29 O34 S35 C26 114.2(19) . .
O30 O34 S35 C37 32(2) . .
N27 O34 S35 C37 107(2) . .
C32 O34 S35 C37 164(3) . .
C26 O34 S35 C37 41(2) . .
S31 O34 S35 C37 99(2) . .
C29 O34 S35 C37 155(2) . .
O30 O34 S35 S31 -66.8(16) . .
N27 O34 S35 S31 8.0(10) . .
C32 O34 S35 S31 65(2) . .
C26 O34 S35 S31 -58.2(12) . .
C29 O34 S35 S31 55.9(12) . .
O30 O34 S35 C36 -74(2) . .
N27 O34 S35 C36 1(2) . .
C32 O34 S35 C36 58(3) . .
C26 O34 S35 C36 -66(2) . .
S31 O34 S35 C36 -7(2) . .
C29 O34 S35 C36 49(2) . .
O30 O34 S35 C32 -132(3) . .
N27 O34 S35 C32 -57(2) . .
C26 O34 S35 C32 -124(3) . .
S31 O34 S35 C32 -65(2) . .
C29 O34 S35 C32 -9.4(15) . .
O30 O34 S35 O25 14.0(17) . .
N27 O34 S35 O25 88.8(16) . .
C32 O34 S35 O25 146(2) . .
C26 O34 S35 O25 22.5(11) . .
S31 O34 S35 O25 80.7(11) . .
C29 O34 S35 O25 136.6(15) . .
C26 O30 S35 C33 -33(4) . .
O34 O30 S35 C33 121(3) . .
N27 O30 S35 C33 55(2) . .
S31 O30 S35 C33 39(2) . .
O25 O30 S35 C33 -78(2) . .
C26 O30 S35 N27 -87(3) . .
O34 O30 S35 N27 66(2) . .
S31 O30 S35 N27 -16.2(10) . .
O25 O30 S35 N27 -132.7(16) . .
C33 O30 S35 N27 -55(2) . .
C26 O30 S35 C28 -46(3) . .
O34 O30 S35 C28 108(2) . .
N27 O30 S35 C28 41.4(12) . .
S31 O30 S35 C28 25.2(11) . .
O25 O30 S35 C28 -91.3(12) . .
C33 O30 S35 C28 -13(2) . .
C26 O30 S35 O34 -154(4) . .
N27 O30 S35 O34 -66(2) . .
S31 O30 S35 O34 -82.3(19) . .
O25 O30 S35 O34 161(2) . .
C33 O30 S35 O34 -121(3) . .
O34 O30 S35 C26 154(4) . .
N27 O30 S35 C26 87(3) . .
S31 O30 S35 C26 71(3) . .
O25 O30 S35 C26 -45(3) . .
C33 O30 S35 C26 33(4) . .
C26 O30 S35 C37 59(3) . .
O34 O30 S35 C37 -148(2) . .
N27 O30 S35 C37 146.0(19) . .
S31 O30 S35 C37 129.8(16) . .
O25 O30 S35 C37 13.3(16) . .
C33 O30 S35 C37 91(3) . .
C26 O30 S35 S31 -71(3) . .
O34 O30 S35 S31 82.3(19) . .
N27 O30 S35 S31 16.2(10) . .
O25 O30 S35 S31 -116.4(12) . .
C33 O30 S35 S31 -39(2) . .
C26 O30 S35 C36 -42(3) . .
O34 O30 S35 C36 111.8(19) . .
N27 O30 S35 C36 45.7(17) . .
S31 O30 S35 C36 29.4(14) . .
O25 O30 S35 C36 -87.0(16) . .
C33 O30 S35 C36 -9(3) . .
C26 O30 S35 C32 -127(3) . .
O34 O30 S35 C32 26.1(19) . .
N27 O30 S35 C32 -40.0(11) . .
S31 O30 S35 C32 -56.2(6) . .
O25 O30 S35 C32 -172.7(13) . .
C33 O30 S35 C32 -95(2) . .
C26 O30 S35 O25 45(3) . .
O34 O30 S35 O25 -161(2) . .
N27 O30 S35 O25 132.7(16) . .
S31 O30 S35 O25 116.4(12) . .
C33 O30 S35 O25 78(2) . .
O30 C26 S35 C33 149(4) . .
O25 C26 S35 C33 -89(2) . .
N27 C26 S35 C33 70(2) . .
S31 C26 S35 C33 54(2) . .
O34 C26 S35 C33 129(2) . .
C37 C26 S35 C33 -95(2) . .
O30 C26 S35 N27 80(3) . .
O25 C26 S35 N27 -159.2(16) . .
S31 C26 S35 N27 -16.0(10) . .
O34 C26 S35 N27 58.6(15) . .
C37 C26 S35 N27 -164.7(18) . .
C33 C26 S35 N27 -70(2) . .
O30 C26 S35 C28 134(3) . .
O25 C26 S35 C28 -104.7(14) . .
N27 C26 S35 C28 54.5(10) . .
S31 C26 S35 C28 38.5(10) . .
O34 C26 S35 C28 113.2(17) . .
C37 C26 S35 C28 -110.2(19) . .
C33 C26 S35 C28 -15.4(19) . .
O30 C26 S35 O34 21(3) . .
O25 C26 S35 O34 142(2) . .
N27 C26 S35 O34 -58.6(15) . .
S31 C26 S35 O34 -74.6(14) . .
C37 C26 S35 O34 136.7(18) . .
C33 C26 S35 O34 -129(2) . .
O25 C26 S35 O30 121(3) . .
N27 C26 S35 O30 -80(3) . .
S31 C26 S35 O30 -96(3) . .
O34 C26 S35 O30 -21(3) . .
C37 C26 S35 O30 116(3) . .
C33 C26 S35 O30 -149(4) . .
O30 C26 S35 C37 -116(3) . .
O25 C26 S35 C37 5.5(17) . .
N27 C26 S35 C37 164.7(18) . .
S31 C26 S35 C37 148.7(17) . .
O34 C26 S35 C37 -136.7(18) . .
C33 C26 S35 C37 95(2) . .
O30 C26 S35 S31 96(3) . .
O25 C26 S35 S31 -143.2(16) . .
N27 C26 S35 S31 16.0(10) . .
O34 C26 S35 S31 74.6(14) . .
C37 C26 S35 S31 -148.7(17) . .
C33 C26 S35 S31 -54(2) . .
O30 C26 S35 C36 137(3) . .
O25 C26 S35 C36 -101.5(17) . .
N27 C26 S35 C36 57.7(16) . .
S31 C26 S35 C36 41.7(14) . .
O34 C26 S35 C36 116.4(14) . .
C37 C26 S35 C36 -106.9(10) . .
C33 C26 S35 C36 -12(2) . .
O30 C26 S35 C32 49(3) . .
O25 C26 S35 C32 170.0(14) . .
N27 C26 S35 C32 -30.7(10) . .
S31 C26 S35 C32 -46.7(8) . .
O34 C26 S35 C32 27.9(15) . .
C37 C26 S35 C32 164.6(16) . .
C33 C26 S35 C32 -101(2) . .
O30 C26 S35 O25 -121(3) . .
N27 C26 S35 O25 159.2(16) . .
S31 C26 S35 O25 143.2(16) . .
O34 C26 S35 O25 -142(2) . .
C37 C26 S35 O25 -5.5(17) . .
C33 C26 S35 O25 89(2) . .
N27 S31 S35 C33 140(4) . .
C28 S31 S35 C33 5(3) . .
C36 S31 S35 C33 -3(3) . .
O30 S31 S35 C33 -141(2) . .
C26 S31 S35 C33 -120(3) . .
C29 S31 S35 C33 106(2) . .
O34 S31 S35 C33 168(3) . .
C32 S31 S35 C33 127(2) . .
C28 S31 S35 N27 -134(4) . .
C36 S31 S35 N27 -143(4) . .
O30 S31 S35 N27 79(3) . .
C26 S31 S35 N27 100(3) . .
C29 S31 S35 N27 -33(3) . .
O34 S31 S35 N27 28(3) . .
C32 S31 S35 N27 -13(3) . .
C33 S31 S35 N27 -140(4) . .
N27 S31 S35 C28 134(4) . .
C36 S31 S35 C28 -8(3) . .
O30 S31 S35 C28 -146.4(15) . .
C26 S31 S35 C28 -125.8(13) . .
C29 S31 S35 C28 100.9(12) . .
O34 S31 S35 C28 162.1(19) . .
C32 S31 S35 C28 121.7(15) . .
C33 S31 S35 C28 -5(3) . .
N27 S31 S35 O34 -28(3) . .
C28 S31 S35 O34 -162.1(19) . .
C36 S31 S35 O34 -170(3) . .
O30 S31 S35 O34 51.5(14) . .
C26 S31 S35 O34 72.1(17) . .
C29 S31 S35 O34 -61.1(16) . .
C32 S31 S35 O34 -40.4(15) . .
C33 S31 S35 O34 -168(3) . .
N27 S31 S35 O30 -79(3) . .
C28 S31 S35 O30 146.4(15) . .
C36 S31 S35 O30 138(2) . .
C26 S31 S35 O30 20.6(12) . .
C29 S31 S35 O30 -112.6(11) . .
O34 S31 S35 O30 -51.5(14) . .
C32 S31 S35 O30 -91.8(9) . .
C33 S31 S35 O30 141(2) . .
N27 S31 S35 C26 -100(3) . .
C28 S31 S35 C26 125.8(13) . .
C36 S31 S35 C26 118(2) . .
O30 S31 S35 C26 -20.6(12) . .
C29 S31 S35 C26 -133.2(11) . .
O34 S31 S35 C26 -72.1(17) . .
C32 S31 S35 C26 -112.4(13) . .
C33 S31 S35 C26 120(3) . .
N27 S31 S35 C37 -129(3) . .
C28 S31 S35 C37 96.4(19) . .
C36 S31 S35 C37 88.2(17) . .
O30 S31 S35 C37 -50.0(14) . .
C26 S31 S35 C37 -29.4(15) . .
C29 S31 S35 C37 -162.6(15) . .
O34 S31 S35 C37 -101.5(13) . .
C32 S31 S35 C37 -141.8(14) . .
C33 S31 S35 C37 91(3) . .
N27 S31 S35 C36 143(4) . .
C28 S31 S35 C36 8(3) . .
O30 S31 S35 C36 -138(2) . .
C26 S31 S35 C36 -118(2) . .
C29 S31 S35 C36 109(2) . .
O34 S31 S35 C36 170(3) . .
C32 S31 S35 C36 130(2) . .
C33 S31 S35 C36 3(3) . .
N27 S31 S35 C32 13(3) . .
C28 S31 S35 C32 -121.7(15) . .
C36 S31 S35 C32 -130(2) . .
O30 S31 S35 C32 91.8(9) . .
C26 S31 S35 C32 112.4(13) . .
C29 S31 S35 C32 -20.8(11) . .
O34 S31 S35 C32 40.4(15) . .
C33 S31 S35 C32 -127(2) . .
N27 S31 S35 O25 -122(3) . .
C28 S31 S35 O25 103.7(12) . .
C36 S31 S35 O25 95(2) . .
O30 S31 S35 O25 -42.7(10) . .
C26 S31 S35 O25 -22.1(9) . .
C29 S31 S35 O25 -155.4(9) . .
O34 S31 S35 O25 -94.2(16) . .
C32 S31 S35 O25 -134.6(11) . .
C33 S31 S35 O25 98(2) . .
C29 C32 S35 C33 14(3) . .
O34 C32 S35 C33 -140(3) . .
N27 C32 S35 C33 -54(2) . .
S31 C32 S35 C33 -49.2(18) . .
C29 C32 S35 N27 68(3) . .
O34 C32 S35 N27 -86(3) . .
S31 C32 S35 N27 4.4(11) . .
C29 C32 S35 C28 23(3) . .
O34 C32 S35 C28 -131(3) . .
N27 C32 S35 C28 -45.3(13) . .
S31 C32 S35 C28 -40.8(11) . .
C29 C32 S35 O34 154(4) . .
N27 C32 S35 O34 86(3) . .
S31 C32 S35 O34 90(3) . .
C29 C32 S35 O30 122(3) . .
O34 C32 S35 O30 -32(3) . .
N27 C32 S35 O30 53.6(15) . .
S31 C32 S35 O30 58.0(7) . .
C29 C32 S35 C26 109(3) . .
O34 C32 S35 C26 -45(3) . .
N27 C32 S35 C26 40.5(13) . .
S31 C32 S35 C26 45.0(10) . .
C29 C32 S35 C37 131(4) . .
O34 C32 S35 C37 -23(4) . .
N27 C32 S35 C37 63(3) . .
S31 C32 S35 C37 67(3) . .
C29 C32 S35 S31 64(3) . .
O34 C32 S35 S31 -90(3) . .
N27 C32 S35 S31 -4.4(11) . .
C29 C32 S35 C36 29(3) . .
O34 C32 S35 C36 -125(3) . .
N27 C32 S35 C36 -39(2) . .
S31 C32 S35 C36 -34.5(16) . .
C29 C32 S35 O25 116(3) . .
O34 C32 S35 O25 -39(3) . .
N27 C32 S35 O25 47.4(16) . .
S31 C32 S35 O25 51.9(11) . .
C37 O25 S35 C33 -97(3) . .
C26 O25 S35 C33 94.5(19) . .
O30 O25 S35 C33 113.0(19) . .
C37 O25 S35 N27 -175(3) . .
C26 O25 S35 N27 16.2(13) . .
O30 O25 S35 N27 34.7(13) . .
C37 O25 S35 C28 -116(3) . .
C26 O25 S35 C28 75.2(14) . .
O30 O25 S35 C28 93.7(14) . .
C37 O25 S35 O34 138(3) . .
C26 O25 S35 O34 -31.0(17) . .
O30 O25 S35 O34 -12.5(16) . .
C37 O25 S35 O30 150(3) . .
C26 O25 S35 O30 -18.5(15) . .
C37 O25 S35 C26 169(3) . .
O30 O25 S35 C26 18.5(15) . .
C26 O25 S35 C37 -169(3) . .
O30 O25 S35 C37 -150(3) . .
C37 O25 S35 S31 -164(3) . .
C26 O25 S35 S31 27.0(12) . .
O30 O25 S35 S31 45.5(9) . .
C37 O25 S35 C36 -117(3) . .
C26 O25 S35 C36 74.2(18) . .
O30 O25 S35 C36 92.7(16) . .
C37 O25 S35 C32 158(3) . .
C26 O25 S35 C32 -10.9(15) . .
O30 O25 S35 C32 7.6(13) . .
S31 C28 C36 C33 110(12) . .
N27 C28 C36 C33 110(14) . .
S35 C28 C36 C33 46(11) . .
C33 C28 C36 S31 -110(12) . .
N27 C28 C36 S31 0(3) . .
S35 C28 C36 S31 -64(13) . .
C33 C28 C36 N27 -110(14) . .
S31 C28 C36 N27 0(3) . .
S35 C28 C36 N27 -64(12) . .
C33 C28 C36 S35 -46(11) . .
S31 C28 C36 S35 64(13) . .
N27 C28 C36 S35 64(12) . .
S35 C33 C36 C28 -72(15) . .
N27 C33 C36 C28 -58(13) . .
S31 C33 C36 C28 -65(12) . .
O30 C33 C36 C28 -91(13) . .
C37 C33 C36 C28 -150(13) . .
C26 C33 C36 C28 -101(13) . .
C28 C33 C36 S31 65(13) . .
S35 C33 C36 S31 -7(7) . .
N27 C33 C36 S31 6.8(11) . .
O30 C33 C36 S31 -25(2) . .
C37 C33 C36 S31 -85(2) . .
C26 C33 C36 S31 -36.1(16) . .
C28 C33 C36 N27 58(13) . .
S35 C33 C36 N27 -13(6) . .
S31 C33 C36 N27 -6.8(11) . .
O30 C33 C36 N27 -32.3(12) . .
C37 C33 C36 N27 -92(2) . .
C26 C33 C36 N27 -43.0(9) . .
C28 C33 C36 S35 72(15) . .
N27 C33 C36 S35 13(6) . .
S31 C33 C36 S35 7(7) . .
O30 C33 C36 S35 -19(5) . .
C37 C33 C36 S35 -78(6) . .
C26 C33 C36 S35 -30(6) . .
N27 S31 C36 C28 -1(6) . .
O30 S31 C36 C28 54(7) . .
C26 S31 C36 C28 74(6) . .
C29 S31 C36 C28 -60(6) . .
O34 S31 C36 C28 11(7) . .
C32 S31 C36 C28 -35(7) . .
C33 S31 C36 C28 18(5) . .
S35 S31 C36 C28 20(6) . .
N27 S31 C36 C33 -18(3) . .
C28 S31 C36 C33 -18(5) . .
O30 S31 C36 C33 36(3) . .
C26 S31 C36 C33 57(3) . .
C29 S31 C36 C33 -77(3) . .
O34 S31 C36 C33 -7(4) . .
C32 S31 C36 C33 -53(3) . .
S35 S31 C36 C33 2(2) . .
C28 S31 C36 N27 1(6) . .
O30 S31 C36 N27 54.6(18) . .
C26 S31 C36 N27 75(2) . .
C29 S31 C36 N27 -59.0(17) . .
O34 S31 C36 N27 12(2) . .
C32 S31 C36 N27 -34.8(18) . .
C33 S31 C36 N27 18(3) . .
S35 S31 C36 N27 20.2(19) . .
N27 S31 C36 S35 -20.2(19) . .
C28 S31 C36 S35 -20(6) . .
O30 S31 C36 S35 34.4(16) . .
C26 S31 C36 S35 54.7(14) . .
C29 S31 C36 S35 -79.3(11) . .
O34 S31 C36 S35 -9(2) . .
C32 S31 C36 S35 -55.0(16) . .
C33 S31 C36 S35 -2(2) . .
S31 N27 C36 C28 179(8) . .
O34 N27 C36 C28 26(10) . .
O30 N27 C36 C28 84(8) . .
C32 N27 C36 C28 -65(8) . .
S35 N27 C36 C28 25(7) . .
C26 N27 C36 C28 100(7) . .
C33 N27 C36 C28 20(6) . .
C29 N27 C36 C28 -84(7) . .
S31 N27 C36 C33 159(3) . .
O34 N27 C36 C33 6(6) . .
O30 N27 C36 C33 64(3) . .
C32 N27 C36 C33 -85(3) . .
S35 N27 C36 C33 5(2) . .
C28 N27 C36 C33 -20(6) . .
C26 N27 C36 C33 79(3) . .
C29 N27 C36 C33 -105(3) . .
O34 N27 C36 S31 -153(5) . .
O30 N27 C36 S31 -95(2) . .
C32 N27 C36 S31 116(3) . .
S35 N27 C36 S31 -154(2) . .
C28 N27 C36 S31 -179(8) . .
C26 N27 C36 S31 -80(2) . .
C33 N27 C36 S31 -159(3) . .
C29 N27 C36 S31 96(3) . .
S31 N27 C36 S35 154(2) . .
O34 N27 C36 S35 1(5) . .
O30 N27 C36 S35 59.0(19) . .
C32 N27 C36 S35 -90(3) . .
C28 N27 C36 S35 -25(7) . .
C26 N27 C36 S35 74.6(13) . .
C33 N27 C36 S35 -5(2) . .
C29 N27 C36 S35 -109.5(17) . .
C33 S35 C36 C28 64(14) . .
N27 S35 C36 C28 -99(14) . .
O34 S35 C36 C28 -100(14) . .
O30 S35 C36 C28 -140(14) . .
C26 S35 C36 C28 -151(14) . .
C37 S35 C36 C28 148(14) . .
S31 S35 C36 C28 -108(14) . .
C32 S35 C36 C28 -72(14) . .
O25 S35 C36 C28 171(14) . .
N27 S35 C36 C33 -164(7) . .
C28 S35 C36 C33 -64(14) . .
O34 S35 C36 C33 -164(7) . .
O30 S35 C36 C33 156(7) . .
C26 S35 C36 C33 145(7) . .
C37 S35 C36 C33 83(7) . .
S31 S35 C36 C33 -173(8) . .
C32 S35 C36 C33 -136(7) . .
O25 S35 C36 C33 107(7) . .
C33 S35 C36 S31 173(8) . .
N27 S35 C36 S31 9.1(9) . .
C28 S35 C36 S31 108(14) . .
O34 S35 C36 S31 8(2) . .
O30 S35 C36 S31 -31.7(15) . .
C26 S35 C36 S31 -42.6(14) . .
C37 S35 C36 S31 -104(2) . .
C32 S35 C36 S31 36.4(15) . .
O25 S35 C36 S31 -80.2(15) . .
C33 S35 C36 N27 164(7) . .
C28 S35 C36 N27 99(14) . .
O34 S35 C36 N27 -1(2) . .
O30 S35 C36 N27 -40.8(14) . .
C26 S35 C36 N27 -51.7(11) . .
C37 S35 C36 N27 -113(2) . .
S31 S35 C36 N27 -9.1(9) . .
C32 S35 C36 N27 27.3(13) . .
O25 S35 C36 N27 -89.3(14) . .
C26 O25 C37 S35 11(3) . .
O30 O25 C37 S35 22(2) . .
O30 O25 C37 C26 10.9(15) . .
S35 O25 C37 C26 -11(3) . .
C26 O25 C37 C33 34(3) . .
O30 O25 C37 C33 45(2) . .
S35 O25 C37 C33 23.4(8) . .
C33 S35 C37 O25 86(3) . .
N27 S35 C37 O25 6(3) . .
C28 S35 C37 O25 68(3) . .
O34 S35 C37 O25 -45(3) . .
O30 S35 C37 O25 -23(3) . .
C26 S35 C37 O25 -8(2) . .
S31 S35 C37 O25 16(3) . .
C36 S35 C37 O25 65(3) . .
C32 S35 C37 O25 -32(4) . .
C33 S35 C37 C26 93.7(18) . .
N27 S35 C37 C26 13.2(15) . .
C28 S35 C37 C26 76.2(14) . .
O34 S35 C37 C26 -37.3(18) . .
O30 S35 C37 C26 -15.2(11) . .
S31 S35 C37 C26 24.0(13) . .
C36 S35 C37 C26 72.5(18) . .
C32 S35 C37 C26 -24(3) . .
O25 S35 C37 C26 8(2) . .
N27 S35 C37 C33 -80.5(17) . .
C28 S35 C37 C33 -17.6(14) . .
O34 S35 C37 C33 -131(2) . .
O30 S35 C37 C33 -109.0(18) . .
C26 S35 C37 C33 -93.7(18) . .
S31 S35 C37 C33 -69.7(14) . .
C36 S35 C37 C33 -21.3(18) . .
C32 S35 C37 C33 -118(3) . .
O25 S35 C37 C33 -86(3) . .
O30 C26 C37 O25 -148(4) . .
N27 C26 C37 O25 154(3) . .
S31 C26 C37 O25 134(3) . .
O34 C26 C37 O25 -159(4) . .
S35 C26 C37 O25 167(4) . .
C33 C26 C37 O25 140(4) . .
O30 C26 C37 S35 46(2) . .
O25 C26 C37 S35 -167(4) . .
N27 C26 C37 S35 -12.5(15) . .
S31 C26 C37 S35 -33.3(17) . .
O34 C26 C37 S35 34.0(12) . .
C33 C26 C37 S35 -26.9(9) . .
O30 C26 C37 C33 73(3) . .
O25 C26 C37 C33 -140(4) . .
N27 C26 C37 C33 14.4(17) . .
S31 C26 C37 C33 -6.4(19) . .
O34 C26 C37 C33 60.9(16) . .
S35 C26 C37 C33 26.9(9) . .
C28 C33 C37 O25 35(4) . .
S35 C33 C37 O25 -94(3) . .
C36 C33 C37 O25 44(3) . .
N27 C33 C37 O25 -35(3) . .
S31 C33 C37 O25 -17(3) . .
O30 C33 C37 O25 -40(2) . .
C26 C33 C37 O25 -22(2) . .
C28 C33 C37 S35 130(3) . .
C36 C33 C37 S35 138(3) . .
N27 C33 C37 S35 59.0(17) . .
S31 C33 C37 S35 77.1(16) . .
O30 C33 C37 S35 54.6(15) . .
C26 C33 C37 S35 72.2(17) . .
C28 C33 C37 C26 57(3) . .
S35 C33 C37 C26 -72.2(17) . .
C36 C33 C37 C26 66(3) . .
N27 C33 C37 C26 -13.2(16) . .
S31 C33 C37 C26 4.9(14) . .
O30 C33 C37 C26 -17.6(10) . .
